data_4342634
loop_
_publ_author_name
'Zhang, Jiangwei'
'Luo, Jianhui'
'Wang, Pingmei'
'Ding, Bin'
'Huang, Yichao'
'Zhao, Zhenlin'
'Zhang, Jin'
'Wei, Yongge'

_publ_section_title
;
 Step-by-Step Strategy from Achiral Precursors to Polyoxometalates-Based
 Chiral Organic-Inorganic Hybrids.
;
_journal_issue 6
_journal_name_full 'Inorganic chemistry'
_journal_page_first 2551
_journal_page_last 2559
_journal_paper_doi 10.1021/ic502622k
_journal_volume 54
_journal_year 2015
_chemical_absolute_configuration ad
_chemical_formula_moiety 'C6 H14 Al Mo6 O24, Br, 4(C16 H36 N)'
_chemical_formula_sum 'C70 H158 Al Br Mo6 N4 O24'
_chemical_formula_weight 2125.54
_chemical_name_systematic
;
 ? 
;
_space_group_crystal_system monoclinic
_space_group_IT_number 4
_space_group_name_Hall 'P 2yb'
_space_group_name_H-M_alt 'P 1 21 1'
_symmetry_space_group_name_Hall 'P 2yb'
_symmetry_space_group_name_H-M 'P 1 21 1'
_atom_sites_solution_hydrogens geom
_atom_sites_solution_primary direct
_atom_sites_solution_secondary difmap
_audit_creation_date 2014-12-19
_audit_creation_method
;
Olex2 1.2
(compiled 2014.07.22 svn.r2960 for OlexSys, GUI svn.r4862)
;
_cell_angle_alpha 90.00
_cell_angle_beta 93.1770(18)
_cell_angle_gamma 90.00
_cell_formula_units_Z 2
_cell_length_a 15.9787(3)
_cell_length_b 15.8012(3)
_cell_length_c 18.1275(3)
_cell_measurement_reflns_used 36622
_cell_measurement_temperature 103(9)
_cell_measurement_theta_max 73.66
_cell_measurement_theta_min 3.71
_cell_volume 4569.84(14)
_computing_molecular_graphics 'Olex2 (Dolomanov et al., 2009)'
_computing_publication_material 'Olex2 (Dolomanov et al., 2009)'
_computing_structure_refinement 'XL (Sheldrick, 2008)'
_computing_structure_solution 'SHELXS-97 (Sheldrick, 1990)'
_diffrn_ambient_temperature 103(9)
_diffrn_detector_area_resol_mean 16.0971
_diffrn_measured_fraction_theta_full 0.969
_diffrn_measured_fraction_theta_max 0.969
_diffrn_measurement_device_type 'Xcalibur, Eos, Gemini'
_diffrn_measurement_method '\w scans'
_diffrn_radiation_monochromator graphite
_diffrn_radiation_type CuK\a
_diffrn_radiation_wavelength 1.54184
_diffrn_reflns_av_R_equivalents 0.0419
_diffrn_reflns_av_unetI/netI 0.0437
_diffrn_reflns_limit_h_max 19
_diffrn_reflns_limit_h_min -19
_diffrn_reflns_limit_k_max 19
_diffrn_reflns_limit_k_min -18
_diffrn_reflns_limit_l_max 22
_diffrn_reflns_limit_l_min -22
_diffrn_reflns_number 36622
_diffrn_reflns_theta_full 73.66
_diffrn_reflns_theta_max 73.66
_diffrn_reflns_theta_min 3.71
_diffrn_source 'fine-focus sealed tube'
_exptl_absorpt_coefficient_mu 7.692
_exptl_absorpt_correction_T_max 0.215
_exptl_absorpt_correction_T_min 0.011
_exptl_absorpt_correction_type multi-scan
_exptl_crystal_colour colorless
_exptl_crystal_density_diffrn 1.540
_exptl_crystal_density_method 'not measured'
_exptl_crystal_description block
_exptl_crystal_F_000 2188.0
_exptl_crystal_size_max 0.7
_exptl_crystal_size_mid 0.6
_exptl_crystal_size_min 0.2
_refine_diff_density_max 0.862
_refine_diff_density_min -1.471
_refine_diff_density_rms 0.269
_refine_ls_abs_structure_details 'Flack H D (1983), Acta Cryst. A39, 876-881'
_refine_ls_abs_structure_Flack 0.208
_refine_ls_extinction_method none
_refine_ls_goodness_of_fit_ref 1.018
_refine_ls_hydrogen_treatment constr
_refine_ls_matrix_type full
_refine_ls_number_parameters 961
_refine_ls_number_reflns 16530
_refine_ls_number_restraints 151
_refine_ls_restrained_S_all 1.017
_refine_ls_R_factor_all 0.0565
_refine_ls_R_factor_gt 0.0445
_refine_ls_shift/su_max 0.000
_refine_ls_shift/su_mean 0.000
_refine_ls_structure_factor_coef Fsqd
_refine_ls_weighting_details 'calc w=1/[\s^2^(Fo^2^)+(0.1507P)^2^+61.2952P] where P=(Fo^2^+2Fc^2^)/3'
_refine_ls_weighting_scheme calc
_refine_ls_wR_factor_gt 0.0841
_refine_ls_wR_factor_ref 0.1070
_reflns_number_gt 15955
_reflns_number_total 16530
_reflns_threshold_expression >2sigma(I)
_cod_data_source_file ic502622k_si_002.cif
_cod_data_source_block compound4
_cod_depositor_comments 'Adding full bibliography for 4342631--4342637.cif.'
_cod_original_cell_volume 4569.86(16)
_cod_database_code 4342634
_olex2_refinement_description
;
1. Fixed Uiso
 At 1.2 times of:
  All C(H,H) groups, All O(H) groups
 At 1.5 times of:
  All C(H,H,H) groups
2. Restrained distances
 C25A-C26B
 1.53 with sigma of 0.02
 C33B-C32B
 1.53 with sigma of 0.02
 C12-C13 = C22-C21 = C21-C20 = C9-C8
 1.53 with sigma of 0.01
 C9-C10
 1.53 with sigma of 0.01
 C25A-C24 = C32B-C31B = C34B-C33B = C29-C28B = C28B-C27 = C37A-C36A
 1.53 with sigma of 0.01
 C71-C70
 1.53 with sigma of 0.01
 C42-C41 = C41-C40
 1.53 with sigma of 0.01
 C31B-C33B
 2.5 with sigma of 0.01
 C36A-C35 = C33B-C32B
 1.53 with sigma of 0.01
 C13-C14
 1.53 with sigma of 0.01
 C34B-C33B
 1.53 with sigma of 0.01
 C24-C26B
 2.5 with sigma of 0.01
 N2-C31B
 1.53 with sigma of 0.01
 C32B-C31B = C33B-C32B = C34B-C33B
 1.53 with sigma of 0.01
 C37A-C35
 2.5 with sigma of 0.01
 C37A-C15
 1.53 with sigma of 0.01
 N2-C32B
 2.5 with sigma of 0.01
 C31B-C27
 2.5 with sigma of 0.01
 C34B-C32B
 2.5 with sigma of 0.01
 H36A-H31B
 2.2 with sigma of 0.01
 C26-C29
 1.53 with sigma of 0.01
3. Rigid bond restraints
 C31B, C32B
 with sigma for 1-2 distances of 0.01 and sigma for 1-3 distances of 0.01
 C23, C24
 with sigma for 1-2 distances of 0.01 and sigma for 1-3 distances of 0.01
 N2, C31B
 with sigma for 1-2 distances of 0.01 and sigma for 1-3 distances of 0.01
 C26, C29
 with sigma for 1-2 distances of 0.01 and sigma for 1-3 distances of 0.01
4. Uiso/Uaniso restraints and constraints
Uanis(C1) \\sim Ueq: with sigma of 0.001 and sigma for terminal atoms of 0.002
Uanis(C8) \\sim Ueq, Uanis(C26B) \\sim Ueq, Uanis(C37A) \\sim Ueq: with sigma
of 0.1 and sigma for terminal atoms of 0.2
Uanis(C11) \\sim Ueq, Uanis(C28B) \\sim Ueq, Uanis(C27) \\sim Ueq, Uanis(C35)
\\sim Ueq, Uanis(C36A) \\sim Ueq, Uanis(O11) \\sim Ueq, Uanis(C13) \\sim Ueq,
Uanis(C14) \\sim Ueq, Uanis(C31B) \\sim Ueq, Uanis(O4) \\sim Ueq: with sigma of
0.01 and sigma for terminal atoms of 0.02
Uanis(C21) \\sim Ueq, Uanis(C22) \\sim Ueq, Uanis(C29) \\sim Ueq, Uanis(C9)
\\sim Ueq, Uanis(C24) \\sim Ueq, Uanis(C25A) \\sim Ueq, Uanis(C12) \\sim Ueq,
Uanis(O8) \\sim Ueq, Uanis(O1) \\sim Ueq, Uanis(O14) \\sim Ueq, Uanis(N2) \\sim
Ueq: with sigma of 0.01 and sigma for terminal atoms of 0.02
Uanis(C10) \\sim Ueq, Uanis(O3) \\sim Ueq, Uanis(O7) \\sim Ueq, Uanis(O14)
\\sim Ueq, Uanis(C19) \\sim Ueq, Uanis(N4) \\sim Ueq, Uanis(C0AA) \\sim Ueq,
Uanis(O11) \\sim Ueq, Uanis(C8) \\sim Ueq, Uanis(O21) \\sim Ueq, Uanis(O24)
\\sim Ueq: with sigma of 0.01 and sigma for terminal atoms of 0.02
Uanis(C33B) \\sim Ueq, Uanis(O6) \\sim Ueq: with sigma of 0.0001 and sigma for
terminal atoms of 0.0002
Uanis(C32B) = Uanis(C33B) = Uanis(C34B)
Uanis(C26B) = Uanis(C25A)
5. Others
 Fixed Sof: H8A(0.5) H8B(0.5)
6.a Ternary CH refined with riding coordinates:
 O4(H4), O6(H6), O5(H5)
6.b Secondary CH2 refined with riding coordinates:
 C5(H5A,H5B), C3(H3A,H3B), C52(H52A,H52B), C2(H2A,H2B), C43(H43A,H43B), C1(H1A,
 H1B), C53(H53A,H53B), C45(H45A,H45B), C60(H60A,H60B), C39(H39A,H39B), C40(H40A,
 H40B), C44(H44A,H44B), C64(H64A,H64B), C48(H48A,H48B), C65(H65A,H65B),
 C56(H56A,H56B), C68(H68A,H68B), C61(H61A,H61B), C66(H66A,H66B), C57(H57A,H57B),
  C50(H50A,H50B), C49(H49A,H49B), C54(H54A,H54B), C69(H69A,H69B), C62(H62A,
 H62B), C58(H58A,H58B), C0AA(H0AA,H0AB), C16(H16A,H16B), C17(H17A,H17B),
 C70(H70A,H70B), C7(H7A,H7B), C41(H41A,H41B), C19(H19A,H19B), C21(H21A,H21B),
 C20(H20A,H20B), C11(H11A,H11B), C8(H8A,H8B), C24(H24A,H24B), C23(H23A,H23B),
 C27(H27A,H27B), C12(H12A,H12B), C28B(H28A,H28B), C9(H9A,H9B), C35(H35A,H35B),
 C32B(H32A,H32B), C31B(H31A,H31B), C33B(H33A,H33B), C36A(H36A,H36B), C37A(H37A,
 H37B), C29(H29A,H29B), C13(H13A,H13B), C25A(H25A,H25B)
6.c Idealised Me refined as rotating group:
 C6(H6A,H6B,H6C), C67(H67A,H67B,H67C), C55(H55A,H55B,H55C), C51(H51A,H51B,
 H51C), C63(H63A,H63B,H63C), C59(H59A,H59B,H59C), C42(H42A,H42B,H42C), C71(H71A,
 H71B,H71C), C18(H18A,H18B,H18C), C47(H47A,H47B,H47C), C14(H14A,H14B,H14C),
 C10(H10A,H10B,H10C), C22(H22A,H22B,H22C), C26B(H26A,H26B,H26C), C34B(H34A,H34B,
 H34C), C15(H15A,H15B,H15C), C26(H26D,H26E,H26F)
;

loop_
_space_group_symop_id
_space_group_symop_operation_xyz
1 'x, y, z'
2 '-x, y+1/2, -z'

loop_
_atom_site_label
_atom_site_type_symbol
_atom_site_fract_x
_atom_site_fract_y
_atom_site_fract_z
_atom_site_U_iso_or_equiv
_atom_site_adp_type
_atom_site_occupancy
_atom_site_calc_flag
_atom_site_disorder_assembly
_atom_site_disorder_group
_atom_site_refinement_flags_posn
_atom_site_refinement_flags_adp
Mo1 Mo -0.31306(5) -0.91982(5) -0.09250(4) 0.01222(19) Uani 1 d . . . .
Mo6 Mo -0.39486(6) -0.99934(6) -0.25078(4) 0.0168(2) Uani 1 d . . . .
Mo3 Mo -0.09650(6) -0.70021(7) -0.25510(5) 0.0249(2) Uani 1 d . . . .
Mo4 Mo -0.17993(6) -0.78085(7) -0.41377(5) 0.0211(2) Uani 1 d . . . .
Mo5 Mo -0.32816(6) -0.93058(6) -0.41281(4) 0.0183(2) Uani 1 d . . . .
Mo2 Mo -0.15940(5) -0.76957(6) -0.09488(4) 0.0143(2) Uani 1 d . . . .
Al1 Al -0.24647(16) -0.8493(2) -0.25460(14) 0.0000(4) Uiso 1 d . . . .
Br Br -0.08014(11) -1.02625(12) -0.25703(8) 0.0429(4) Uani 1 d . . . .
C5 C -0.4405(8) -0.6380(8) -0.2641(6) 0.025(3) Uani 1 d . . . .
H5A H -0.4149 -0.5880 -0.2389 0.030 Uiso 1 calc . . R .
H5B H -0.4517 -0.6227 -0.3167 0.030 Uiso 1 calc . . R .
O4 O -0.2067(5) -0.8996(6) -0.3453(4) 0.0194(17) Uani 1 d . . . U
H4 H -0.1625 -0.9443 -0.3404 0.023 Uiso 1 calc . . R .
O12 O -0.4048(4) -0.9305(5) -0.1628(4) 0.0158(16) Uani 1 d . . . .
O6 O -0.2649(4) -0.9589(4) -0.2045(4) 0.0080(13) Uani 1 d . . . U
H6 H -0.2189 -1.0018 -0.2045 0.010 Uiso 1 calc . . R .
O3 O -0.3588(5) -0.8628(6) -0.2998(4) 0.0149(15) Uani 1 d . . . U
O2 O -0.2348(5) -0.7374(6) -0.3015(4) 0.0226(19) Uani 1 d . . . .
O7 O -0.1998(4) -0.8841(5) -0.0777(4) 0.0112(14) Uani 1 d . . . U
O1 O -0.2916(4) -0.7933(5) -0.1690(4) 0.0125(15) Uani 1 d . . . U
O13 O -0.3060(5) -1.0215(5) -0.0547(4) 0.0206(17) Uani 1 d . . . .
O14 O -0.3596(5) -0.8591(6) -0.0294(4) 0.0195(17) Uani 1 d . . . U
O11 O -0.3386(5) -1.0165(6) -0.3396(4) 0.0180(16) Uani 1 d . . . U
O10 O -0.2944(5) -0.8155(6) -0.4340(4) 0.0206(17) Uani 1 d . . . .
O5 O -0.1341(5) -0.8291(6) -0.2065(4) 0.0209(19) Uani 1 d . . . .
H5 H -0.0924 -0.8762 -0.2070 0.025 Uiso 1 calc . . R .
O8 O -0.1551(5) -0.6813(5) -0.1666(4) 0.0168(16) Uani 1 d . . . U
O21 O -0.2776(6) -0.9890(7) -0.4755(5) 0.034(2) Uani 1 d . . . U
O15 O -0.0581(5) -0.7777(7) -0.0620(5) 0.028(2) Uani 1 d . . . .
O16 O -0.2072(5) -0.7114(6) -0.0306(4) 0.0216(18) Uani 1 d . . . .
O20 O -0.1914(6) -0.6788(7) -0.4470(5) 0.032(2) Uani 1 d . . . .
O24 O -0.4953(5) -0.9877(7) -0.2852(4) 0.028(2) Uani 1 d . . . U
O23 O -0.3899(7) -1.1012(6) -0.2148(5) 0.028(2) Uani 1 d . . . .
O18 O -0.1088(8) -0.5989(8) -0.2925(6) 0.047(3) Uani 1 d . . . .
O22 O -0.4287(6) -0.9215(8) -0.4473(5) 0.032(2) Uani 1 d . . . .
O9 O -0.0888(5) -0.7670(7) -0.3415(4) 0.0244(19) Uani 1 d . . . .
O17 O 0.0035(6) -0.7020(9) -0.2222(6) 0.041(3) Uani 1 d . . . .
C4 C -0.3753(7) -0.7115(8) -0.2598(6) 0.022(2) Uani 1 d . . . .
O19 O -0.1294(6) -0.8352(8) -0.4788(5) 0.037(3) Uani 1 d . . . .
C3 C -0.4139(7) -0.7917(8) -0.2970(6) 0.021(2) Uani 1 d . . . .
H3A H -0.4635 -0.8087 -0.2700 0.025 Uiso 1 calc . . R .
H3B H -0.4339 -0.7771 -0.3481 0.025 Uiso 1 calc . . R .
N3 N -0.0162(6) -1.0336(7) 0.0066(5) 0.022(2) Uani 1 d . . . .
C52 C 0.0009(7) -0.9714(8) -0.0537(7) 0.024(2) Uani 1 d . . . .
H52A H -0.0502 -0.9673 -0.0869 0.029 Uiso 1 calc . . R .
H52B H 0.0101 -0.9152 -0.0306 0.029 Uiso 1 calc . . R .
C2 C -0.3006(7) -0.6783(8) -0.2997(6) 0.022(2) Uani 1 d . . . .
H2A H -0.3193 -0.6632 -0.3510 0.027 Uiso 1 calc . . R .
H2B H -0.2794 -0.6262 -0.2748 0.027 Uiso 1 calc . . R .
C43 C -0.0907(7) -1.0002(8) 0.0448(6) 0.022(2) Uani 1 d . . . .
H43A H -0.1375 -0.9920 0.0074 0.026 Uiso 1 calc . . R .
H43B H -0.0760 -0.9440 0.0659 0.026 Uiso 1 calc . . R .
C1 C -0.3510(6) -0.7289(7) -0.1776(5) 0.0138(19) Uani 1 d . . . U
H1A H -0.3281 -0.6765 -0.1543 0.017 Uiso 1 calc . . R .
H1B H -0.4018 -0.7451 -0.1519 0.017 Uiso 1 calc . . R .
C53 C 0.0733(8) -0.9894(10) -0.1002(8) 0.034(3) Uani 1 d . . . .
H53A H 0.0594 -1.0382 -0.1328 0.041 Uiso 1 calc . . R .
H53B H 0.1229 -1.0047 -0.0678 0.041 Uiso 1 calc . . R .
C45 C -0.1956(9) -1.0179(13) 0.1383(8) 0.046(4) Uani 1 d . . . .
H45A H -0.2404 -1.0108 0.0988 0.055 Uiso 1 calc . . R .
H45B H -0.1807 -0.9611 0.1579 0.055 Uiso 1 calc . . R .
N4 N -0.4243(6) -0.6110(7) 0.0698(5) 0.024(2) Uani 1 d . . . U
C60 C -0.4218(8) -0.5638(9) -0.0035(7) 0.030(3) Uani 1 d . . . .
H60A H -0.3738 -0.5241 -0.0002 0.036 Uiso 1 calc . . R .
H60B H -0.4110 -0.6054 -0.0427 0.036 Uiso 1 calc . . R .
C39 C -0.0359(7) -1.1218(8) -0.0251(7) 0.026(3) Uani 1 d . . . .
H39A H 0.0113 -1.1401 -0.0544 0.031 Uiso 1 calc . . R .
H39B H -0.0399 -1.1621 0.0164 0.031 Uiso 1 calc . . R .
C40 C -0.1161(8) -1.1264(8) -0.0734(7) 0.030(3) Uani 1 d . . D .
H40A H -0.1147 -1.0837 -0.1133 0.036 Uiso 1 calc . . R .
H40B H -0.1647 -1.1139 -0.0436 0.036 Uiso 1 calc . . R .
C44 C -0.1212(9) -1.0560(10) 0.1062(7) 0.034(3) Uani 1 d . . . .
H44A H -0.1357 -1.1128 0.0862 0.040 Uiso 1 calc . . R .
H44B H -0.0759 -1.0629 0.1453 0.040 Uiso 1 calc . . R .
C64 C -0.3491(8) -0.6719(9) 0.0731(6) 0.025(3) Uani 1 d . . . .
H64A H -0.3582 -0.7147 0.0336 0.030 Uiso 1 calc . . R .
H64B H -0.2982 -0.6394 0.0622 0.030 Uiso 1 calc . . R .
C48 C 0.0589(7) -1.0434(9) 0.0618(7) 0.028(3) Uani 1 d . . . .
H48A H 0.1050 -1.0710 0.0366 0.033 Uiso 1 calc . . R .
H48B H 0.0430 -1.0813 0.1022 0.033 Uiso 1 calc . . R .
C65 C -0.3327(9) -0.7179(10) 0.1469(6) 0.033(3) Uani 1 d . . . .
H65A H -0.3212 -0.6761 0.1869 0.040 Uiso 1 calc . . R .
H65B H -0.3828 -0.7510 0.1587 0.040 Uiso 1 calc . . R .
C6 C -0.5222(8) -0.6555(10) -0.2315(7) 0.033(3) Uani 1 d . . . .
H6A H -0.5512 -0.7011 -0.2592 0.049 Uiso 1 calc . . GR .
H6B H -0.5568 -0.6043 -0.2338 0.049 Uiso 1 calc . . GR .
H6C H -0.5122 -0.6728 -0.1798 0.049 Uiso 1 calc . . GR .
C56 C -0.5053(8) -0.6608(9) 0.0757(7) 0.032(3) Uani 1 d . . . .
H56A H -0.5053 -0.6866 0.1254 0.038 Uiso 1 calc . . R .
H56B H -0.5531 -0.6208 0.0710 0.038 Uiso 1 calc . . R .
C68 C -0.4171(8) -0.5449(9) 0.1316(6) 0.028(3) Uani 1 d . . . .
H68A H -0.4286 -0.5730 0.1788 0.034 Uiso 1 calc . . R .
H68B H -0.4611 -0.5017 0.1218 0.034 Uiso 1 calc . . R .
C61 C -0.4996(8) -0.5148(10) -0.0266(7) 0.031(3) Uani 1 d . . . .
H61A H -0.5104 -0.4714 0.0111 0.037 Uiso 1 calc . . R .
H61B H -0.5484 -0.5535 -0.0306 0.037 Uiso 1 calc . . R .
C66 C -0.2572(9) -0.7770(11) 0.1414(7) 0.037(3) Uani 1 d . . . .
H66A H -0.2586 -0.8201 0.1810 0.045 Uiso 1 calc . . R .
H66B H -0.2623 -0.8070 0.0934 0.045 Uiso 1 calc . . R .
C57 C -0.5192(9) -0.7302(10) 0.0182(8) 0.036(3) Uani 1 d . . . .
H57A H -0.5105 -0.7068 -0.0314 0.043 Uiso 1 calc . . R .
H57B H -0.4775 -0.7758 0.0280 0.043 Uiso 1 calc . . R .
C67 C -0.1757(10) -0.7332(13) 0.1477(8) 0.048(4) Uani 1 d . . . .
H67A H -0.1671 -0.7088 0.1972 0.072 Uiso 1 calc . . GR .
H67B H -0.1750 -0.6879 0.1108 0.072 Uiso 1 calc . . GR .
H67C H -0.1307 -0.7736 0.1392 0.072 Uiso 1 calc . . GR .
C55 C 0.1378(9) -0.8401(12) -0.1048(8) 0.046(4) Uani 1 d . . . .
H55A H 0.1603 -0.8005 -0.1403 0.069 Uiso 1 calc . . GR .
H55B H 0.1837 -0.8620 -0.0721 0.069 Uiso 1 calc . . GR .
H55C H 0.0972 -0.8108 -0.0754 0.069 Uiso 1 calc . . GR .
C51 C 0.2443(8) -0.9998(11) 0.0991(9) 0.042(4) Uani 1 d . . . .
H51A H 0.2630 -0.9504 0.0718 0.064 Uiso 1 calc . . GR .
H51B H 0.2270 -1.0447 0.0642 0.064 Uiso 1 calc . . GR .
H51C H 0.2905 -1.0203 0.1322 0.064 Uiso 1 calc . . GR .
C50 C 0.1704(8) -0.9751(9) 0.1445(7) 0.028(3) Uani 1 d . . . .
H50A H 0.1597 -1.0210 0.1800 0.034 Uiso 1 calc . . R .
H50B H 0.1848 -0.9233 0.1731 0.034 Uiso 1 calc . . R .
C49 C 0.0915(8) -0.9593(9) 0.0959(8) 0.032(3) Uani 1 d . . . .
H49A H 0.1039 -0.9191 0.0560 0.039 Uiso 1 calc . . R .
H49B H 0.0480 -0.9338 0.1257 0.039 Uiso 1 calc . . R .
C54 C 0.0942(8) -0.9141(12) -0.1468(7) 0.040(4) Uani 1 d . . . .
H54A H 0.0417 -0.8928 -0.1717 0.048 Uiso 1 calc . . R .
H54B H 0.1310 -0.9334 -0.1857 0.048 Uiso 1 calc . . R .
C69 C -0.3317(9) -0.4996(12) 0.1413(10) 0.048(4) Uani 1 d . . . .
H69A H -0.2865 -0.5423 0.1476 0.058 Uiso 1 calc . . R .
H69B H -0.3219 -0.4665 0.0962 0.058 Uiso 1 calc . . R .
C62 C -0.4889(8) -0.4724(9) -0.1003(7) 0.030(3) Uani 1 d . . . .
H62A H -0.4471 -0.4264 -0.0937 0.036 Uiso 1 calc . . R .
H62B H -0.4670 -0.5142 -0.1350 0.036 Uiso 1 calc . . R .
C58 C -0.6056(10) -0.7668(12) 0.0192(9) 0.046(4) Uani 1 d . . . .
H58A H -0.6208 -0.7736 0.0711 0.055 Uiso 1 calc . . R .
H58B H -0.6060 -0.8236 -0.0039 0.055 Uiso 1 calc . . R .
N1 N -0.5434(7) -1.1866(8) -0.4239(6) 0.032(3) Uani 1 d . . . .
C0AA C -0.4843(9) -1.1989(9) -0.3559(7) 0.031(3) Uani 1 d . . . U
H0AA H -0.5147 -1.1840 -0.3116 0.037 Uiso 1 calc . . R .
H0AB H -0.4370 -1.1588 -0.3588 0.037 Uiso 1 calc . . R .
C63 C -0.5688(9) -0.4366(12) -0.1329(7) 0.042(4) Uani 1 d . . . .
H63A H -0.5624 -0.4229 -0.1850 0.063 Uiso 1 calc . . GR .
H63B H -0.5828 -0.3851 -0.1061 0.063 Uiso 1 calc . . GR .
H63C H -0.6138 -0.4783 -0.1291 0.063 Uiso 1 calc . . GR .
C16 C -0.4485(13) -1.2892(10) -0.3458(8) 0.048(4) Uani 1 d . . . .
H16A H -0.4935 -1.3314 -0.3556 0.057 Uiso 1 calc . . R .
H16B H -0.4044 -1.2991 -0.3811 0.057 Uiso 1 calc . . R .
C17 C -0.4119(12) -1.2984(11) -0.2669(9) 0.047(4) Uani 1 d . . . .
H17A H -0.4563 -1.2891 -0.2318 0.057 Uiso 1 calc . . R .
H17B H -0.3676 -1.2555 -0.2570 0.057 Uiso 1 calc . . R .
C70 C -0.3282(10) -0.4417(11) 0.2068(9) 0.050(4) Uani 1 d . . D .
H70A H -0.2691 -0.4261 0.2191 0.061 Uiso 1 calc . . R .
H70B H -0.3492 -0.4724 0.2497 0.061 Uiso 1 calc . . R .
C7 C -0.5724(10) -1.0920(12) -0.4231(8) 0.046(4) Uani 1 d . . . .
H7A H -0.6005 -1.0811 -0.3767 0.055 Uiso 1 calc . . R .
H7B H -0.5223 -1.0551 -0.4231 0.055 Uiso 1 calc . . R .
C41 C -0.1253(11) -1.2149(8) -0.1069(10) 0.050(4) Uani 1 d . . D .
H41A H -0.1262 -1.2580 -0.0673 0.061 Uiso 1 calc . . R .
H41B H -0.0776 -1.2273 -0.1378 0.061 Uiso 1 calc . . R .
C59 C -0.6730(12) -0.7098(13) -0.0229(11) 0.061(5) Uani 1 d . . . .
H59A H -0.6561 -0.6992 -0.0732 0.091 Uiso 1 calc . . GR .
H59B H -0.6777 -0.6558 0.0032 0.091 Uiso 1 calc . . GR .
H59C H -0.7273 -0.7388 -0.0249 0.091 Uiso 1 calc . . GR .
C42 C -0.2079(14) -1.2165(14) -0.1542(13) 0.086(9) Uani 1 d . . D .
H42A H -0.2211 -1.2748 -0.1691 0.128 Uiso 1 calc . . GR .
H42B H -0.2024 -1.1815 -0.1983 0.128 Uiso 1 calc . . GR .
H42C H -0.2531 -1.1941 -0.1254 0.128 Uiso 1 calc . . GR .
C71 C -0.3795(12) -0.3612(12) 0.1943(12) 0.066(5) Uani 1 d . . D .
H71A H -0.4394 -0.3753 0.1918 0.099 Uiso 1 calc . . GR .
H71B H -0.3650 -0.3348 0.1478 0.099 Uiso 1 calc . . GR .
H71C H -0.3672 -0.3219 0.2352 0.099 Uiso 1 calc . . GR .
C19 C -0.4997(9) -1.2050(11) -0.4923(7) 0.037(3) Uani 1 d . . . U
H19A H -0.5410 -1.2010 -0.5349 0.044 Uiso 1 calc . . R .
H19B H -0.4792 -1.2641 -0.4898 0.044 Uiso 1 calc . . R .
C21 C -0.3846(10) -1.1749(11) -0.5766(7) 0.049(4) Uani 1 d . . D U
H21A H -0.3321 -1.1423 -0.5805 0.058 Uiso 1 calc . . R .
H21B H -0.4224 -1.1592 -0.6196 0.058 Uiso 1 calc . . R .
C20 C -0.4255(10) -1.1468(12) -0.5067(7) 0.044(4) Uani 1 d . . D .
H20A H -0.4453 -1.0877 -0.5124 0.053 Uiso 1 calc . . R .
H20B H -0.3839 -1.1491 -0.4642 0.053 Uiso 1 calc . . R .
C11 C -0.6153(13) -1.2498(15) -0.4246(10) 0.062(5) Uani 1 d . . . U
H11A H -0.6530 -1.2404 -0.4690 0.074 Uiso 1 calc . . R .
H11B H -0.5926 -1.3080 -0.4272 0.074 Uiso 1 calc . . R .
C8 C -0.6307(11) -1.0682(12) -0.4870(10) 0.055(4) Uani 1 d . . D U
H8A H -0.6807 -1.1052 -0.4890 0.066 Uiso 0.50 calc A 2 R .
H8B H -0.6023 -1.0743 -0.5339 0.066 Uiso 0.50 calc A 2 R .
C18 C -0.3748(15) -1.3876(12) -0.2560(11) 0.063(6) Uani 1 d . . . .
H18A H -0.3336 -1.3980 -0.2931 0.094 Uiso 1 calc . . GR .
H18B H -0.4198 -1.4297 -0.2615 0.094 Uiso 1 calc . . GR .
H18C H -0.3474 -1.3921 -0.2065 0.094 Uiso 1 calc . . GR .
N2 N -0.0492(11) -1.1047(14) -0.5101(10) 0.089(6) Uani 1 d . . D U
C47 C -0.2288(12) -1.0714(15) 0.1999(9) 0.059(5) Uani 1 d . . . .
H47A H -0.2539 -1.1233 0.1791 0.089 Uiso 1 calc . . GR .
H47B H -0.2712 -1.0393 0.2251 0.089 Uiso 1 calc . . GR .
H47C H -0.1825 -1.0861 0.2354 0.089 Uiso 1 calc . . GR .
C24 C -0.1161(16) -1.2061(19) -0.4206(14) 0.088(7) Uani 1 d . . D U
H24A H -0.0639 -1.2127 -0.3890 0.106 Uiso 1 calc . . R .
H24B H -0.1188 -1.2520 -0.4579 0.106 Uiso 1 calc . . R .
C23 C -0.1185(13) -1.1231(15) -0.4566(15) 0.077(6) Uani 1 d . . . U
H23A H -0.1157 -1.0791 -0.4177 0.092 Uiso 1 calc . . R .
H23B H -0.1734 -1.1171 -0.4843 0.092 Uiso 1 calc . . R .
C27 C -0.0606(13) -1.1765(17) -0.5744(13) 0.081(6) Uani 1 d . . D U
H27A H -0.0257 -1.1586 -0.6151 0.097 Uiso 1 calc . . R .
H27B H -0.0352 -1.2292 -0.5538 0.097 Uiso 1 calc . . R .
C12 C -0.6647(15) -1.2412(19) -0.3562(14) 0.084(7) Uani 1 d . . D U
H12A H -0.6799 -1.1810 -0.3495 0.101 Uiso 1 calc . . R .
H12B H -0.6292 -1.2589 -0.3124 0.101 Uiso 1 calc . . R .
C28B C -0.1458(15) -1.2007(19) -0.6097(16) 0.102(9) Uani 1 d . . D U
H28A H -0.1702 -1.1516 -0.6372 0.122 Uiso 1 calc . . R .
H28B H -0.1840 -1.2159 -0.5706 0.122 Uiso 1 calc . . R .
C9 C -0.6564(19) -0.9760(14) -0.4758(16) 0.103(9) Uani 1 d . . D U
H9A H -0.6066 -0.9386 -0.4754 0.124 Uiso 1 calc . . R .
H9B H -0.6833 -0.9694 -0.4283 0.124 Uiso 1 calc . . R .
C35 C -0.0731(19) -1.0182(18) -0.5499(14) 0.100(8) Uani 1 d . . D U
H35A H -0.1348 -1.0168 -0.5581 0.120 Uiso 1 calc . . R .
H35B H -0.0575 -0.9719 -0.5150 0.120 Uiso 1 calc . . R .
C14 C -0.7021(17) -1.3809(18) -0.3558(14) 0.092(8) Uani 1 d . . D U
H14A H -0.6609 -1.3852 -0.3937 0.138 Uiso 1 calc . . GR .
H14B H -0.7443 -1.4255 -0.3635 0.138 Uiso 1 calc . . GR .
H14C H -0.6737 -1.3875 -0.3068 0.138 Uiso 1 calc . . GR .
C10 C -0.718(2) -0.953(3) -0.5404(19) 0.146(14) Uani 1 d . . D U
H10A H -0.6874 -0.9434 -0.5849 0.220 Uiso 1 calc . . GR .
H10B H -0.7484 -0.9010 -0.5283 0.220 Uiso 1 calc . . GR .
H10C H -0.7583 -0.9990 -0.5491 0.220 Uiso 1 calc . . GR .
C22 C -0.364(2) -1.2689(13) -0.583(2) 0.118(11) Uani 1 d . . D U
H22A H -0.3401 -1.2799 -0.6307 0.177 Uiso 1 calc . . GR .
H22B H -0.4148 -1.3025 -0.5789 0.177 Uiso 1 calc . . GR .
H22C H -0.3227 -1.2847 -0.5430 0.177 Uiso 1 calc . . GR .
C32B C 0.061(3) -1.069(2) -0.410(2) 0.214(12) Uani 1 d . . D U
H32A H 0.0070 -1.0584 -0.3868 0.256 Uiso 1 calc . . R .
H32B H 0.0895 -1.0138 -0.4153 0.256 Uiso 1 calc . . R .
C31B C 0.0437(13) -1.109(2) -0.4860(12) 0.169(11) Uani 1 d . . D U
H31A H 0.0621 -1.1686 -0.4843 0.203 Uiso 1 calc . . R .
H31B H 0.0767 -1.0788 -0.5226 0.203 Uiso 1 calc . . DR .
C26B C -0.187(2) -1.287(2) -0.3239(17) 0.128(9) Uani 1 d . . D U
H26A H -0.2077 -1.3369 -0.3520 0.192 Uiso 1 calc . . GR .
H26B H -0.2214 -1.2788 -0.2813 0.192 Uiso 1 calc . . GR .
H26C H -0.1287 -1.2967 -0.3066 0.192 Uiso 1 calc . . GR .
C34B C 0.177(3) -1.077(4) -0.312(3) 0.214(12) Uani 1 d . . D .
H34A H 0.2342 -1.0895 -0.3245 0.320 Uiso 1 calc . . GR .
H34B H 0.1694 -1.0919 -0.2603 0.320 Uiso 1 calc . . GR .
H34C H 0.1652 -1.0166 -0.3194 0.320 Uiso 1 calc . . GR .
C33B C 0.116(3) -1.129(2) -0.3618(19) 0.214(12) Uani 1 d . . D U
H33A H 0.0799 -1.1641 -0.3312 0.256 Uiso 1 calc . . R .
H33B H 0.1473 -1.1668 -0.3936 0.256 Uiso 1 calc . . R .
C36A C -0.035(2) -0.9977(17) -0.6236(13) 0.129(12) Uani 1 d . . D U
H36A H 0.0256 -1.0101 -0.6202 0.155 Uiso 1 calc . . DR .
H36B H -0.0618 -1.0333 -0.6632 0.155 Uiso 1 calc . . R .
C37A C -0.049(4) -0.9046(19) -0.642(2) 0.20(2) Uani 1 d . . D U
H37A H -0.0159 -0.8679 -0.6074 0.236 Uiso 1 calc . . R .
H37B H -0.1091 -0.8894 -0.6405 0.236 Uiso 1 calc . . R .
C29 C -0.138(2) -1.2759(18) -0.6628(16) 0.099(8) Uani 1 d . . D U
H29A H -0.1955 -1.2931 -0.6811 0.119 Uiso 1 calc . . R .
H29B H -0.1078 -1.2572 -0.7059 0.119 Uiso 1 calc . . R .
C13 C -0.7446(15) -1.2947(17) -0.361(2) 0.120(11) Uani 1 d . . D U
H13A H -0.7806 -1.2840 -0.3192 0.144 Uiso 1 calc . . R .
H13B H -0.7774 -1.2867 -0.4084 0.144 Uiso 1 calc . . R .
C25A C -0.1929(18) -1.208(2) -0.3739(19) 0.128(9) Uani 1 d . . D U
H25A H -0.2447 -1.2108 -0.4065 0.154 Uiso 1 calc . . R .
H25B H -0.1948 -1.1567 -0.3433 0.154 Uiso 1 calc . . R .
C15 C -0.020(3) -0.896(4) -0.7203(16) 0.22(3) Uani 1 d . . D .
H15A H -0.0183 -0.8363 -0.7341 0.324 Uiso 1 calc . . GR .
H15B H -0.0582 -0.9266 -0.7548 0.324 Uiso 1 calc . . GR .
H15C H 0.0368 -0.9203 -0.7223 0.324 Uiso 1 calc . . GR .
C26 C -0.096(3) -1.349(3) -0.629(3) 0.24(3) Uani 1 d . . D U
H26D H -0.0773 -1.3358 -0.5783 0.359 Uiso 1 calc . . GR .
H26E H -0.0470 -1.3631 -0.6576 0.359 Uiso 1 calc . . GR .
H26F H -0.1343 -1.3973 -0.6302 0.359 Uiso 1 calc . . GR .

loop_
_atom_site_aniso_label
_atom_site_aniso_U_11
_atom_site_aniso_U_22
_atom_site_aniso_U_33
_atom_site_aniso_U_23
_atom_site_aniso_U_13
_atom_site_aniso_U_12
Mo1 0.0176(4) 0.0162(5) 0.0028(3) -0.0011(3) 0.0001(3) -0.0036(3)
Mo6 0.0234(4) 0.0212(5) 0.0057(3) -0.0042(3) 0.0005(3) -0.0106(4)
Mo3 0.0206(4) 0.0359(7) 0.0185(4) -0.0015(4) 0.0048(3) -0.0149(4)
Mo4 0.0232(4) 0.0332(6) 0.0075(4) 0.0041(4) 0.0053(3) -0.0048(4)
Mo5 0.0246(4) 0.0273(6) 0.0030(3) -0.0023(3) -0.0013(3) -0.0047(4)
Mo2 0.0146(4) 0.0198(5) 0.0082(4) -0.0036(3) -0.0033(3) -0.0016(3)
Br 0.0505(9) 0.0547(11) 0.0224(6) -0.0085(6) -0.0080(6) 0.0275(8)
C5 0.037(6) 0.021(6) 0.017(5) 0.002(4) -0.009(5) 0.013(5)
O4 0.023(4) 0.027(4) 0.007(3) 0.000(3) -0.002(3) 0.003(3)
O12 0.018(3) 0.021(4) 0.008(3) -0.008(3) 0.000(3) -0.006(3)
O6 0.0085(15) 0.0079(15) 0.0075(15) -0.0008(10) -0.0006(9) -0.0004(10)
O3 0.019(3) 0.018(4) 0.007(3) -0.003(3) -0.001(3) -0.004(3)
O2 0.023(4) 0.034(5) 0.011(4) 0.000(3) 0.004(3) -0.001(4)
O7 0.011(3) 0.016(4) 0.006(3) -0.001(3) -0.001(2) 0.003(3)
O1 0.014(3) 0.018(4) 0.005(3) -0.001(3) 0.000(2) 0.001(3)
O13 0.036(4) 0.010(4) 0.015(4) 0.006(3) -0.001(3) 0.001(3)
O14 0.024(4) 0.029(5) 0.005(3) -0.005(3) 0.001(3) -0.007(3)
O11 0.026(3) 0.024(4) 0.004(3) 0.000(3) 0.001(3) -0.004(3)
O10 0.032(4) 0.021(5) 0.009(3) 0.000(3) 0.004(3) -0.001(3)
O5 0.021(4) 0.035(5) 0.008(3) -0.007(3) 0.000(3) 0.006(3)
O8 0.025(4) 0.014(4) 0.012(3) -0.002(3) 0.003(3) -0.013(3)
O21 0.045(5) 0.045(6) 0.012(4) -0.012(4) 0.008(4) -0.004(5)
O15 0.019(4) 0.031(6) 0.034(5) -0.013(4) -0.010(3) 0.001(4)
O16 0.031(4) 0.028(5) 0.006(3) -0.004(3) 0.002(3) 0.000(4)
O20 0.041(5) 0.036(6) 0.018(4) 0.006(4) 0.002(4) -0.007(4)
O24 0.021(4) 0.048(6) 0.015(4) -0.009(4) 0.001(3) -0.018(4)
O23 0.058(6) 0.009(4) 0.017(4) 0.001(3) 0.003(4) -0.005(4)
O18 0.065(7) 0.042(7) 0.035(6) -0.006(5) 0.017(5) -0.032(6)
O22 0.028(4) 0.051(7) 0.016(4) 0.004(4) -0.009(3) -0.011(4)
O9 0.018(4) 0.046(6) 0.009(3) 0.001(4) 0.003(3) -0.011(4)
O17 0.021(4) 0.070(8) 0.034(5) -0.016(5) 0.004(4) -0.019(5)
C4 0.028(6) 0.020(6) 0.020(5) 0.000(4) -0.002(4) -0.001(5)
O19 0.039(5) 0.055(7) 0.018(4) 0.001(4) 0.012(4) 0.000(5)
C3 0.028(5) 0.026(6) 0.009(4) -0.002(4) -0.001(4) 0.004(5)
N3 0.013(4) 0.031(6) 0.022(5) 0.001(4) -0.005(4) 0.005(4)
C52 0.026(6) 0.023(6) 0.023(6) 0.003(5) -0.004(4) 0.004(5)
C2 0.032(6) 0.024(6) 0.011(5) 0.002(4) 0.001(4) 0.000(5)
C43 0.019(5) 0.026(6) 0.019(5) 0.007(5) -0.008(4) 0.010(4)
C1 0.014(2) 0.014(2) 0.014(2) -0.0008(10) 0.0012(10) -0.0002(10)
C53 0.025(6) 0.043(9) 0.033(7) -0.005(6) -0.003(5) -0.002(6)
C45 0.032(7) 0.073(12) 0.032(7) 0.004(8) 0.002(6) 0.005(7)
N4 0.031(5) 0.033(5) 0.006(4) -0.002(4) -0.001(3) 0.006(4)
C60 0.029(6) 0.039(8) 0.023(6) 0.007(5) 0.014(5) 0.010(6)
C39 0.023(5) 0.030(7) 0.025(6) 0.005(5) -0.003(5) 0.013(5)
C40 0.029(6) 0.031(7) 0.029(6) -0.004(5) -0.007(5) 0.004(5)
C44 0.036(7) 0.040(8) 0.024(6) 0.016(6) -0.002(5) 0.003(6)
C64 0.032(6) 0.032(7) 0.011(5) -0.002(5) -0.001(4) 0.006(5)
C48 0.012(5) 0.042(8) 0.029(6) -0.001(5) -0.006(4) 0.014(5)
C65 0.039(7) 0.047(9) 0.013(5) 0.004(5) 0.007(5) 0.017(6)
C6 0.035(7) 0.041(8) 0.022(6) -0.005(5) -0.001(5) 0.017(6)
C56 0.034(7) 0.039(8) 0.022(6) 0.004(5) 0.001(5) 0.012(6)
C68 0.031(6) 0.040(8) 0.014(5) -0.010(5) 0.007(4) 0.003(5)
C61 0.032(6) 0.041(8) 0.020(5) 0.006(5) 0.007(5) 0.015(6)
C66 0.042(7) 0.048(9) 0.020(6) 0.000(6) -0.011(5) 0.011(7)
C57 0.037(7) 0.043(9) 0.028(7) 0.000(6) -0.006(5) 0.004(6)
C67 0.043(8) 0.081(13) 0.018(6) 0.007(7) -0.013(6) 0.001(8)
C55 0.029(7) 0.075(13) 0.034(7) 0.012(8) 0.002(6) -0.005(7)
C51 0.022(6) 0.042(9) 0.063(10) -0.016(7) -0.004(6) -0.015(6)
C50 0.028(6) 0.027(7) 0.029(6) -0.002(5) -0.010(5) 0.002(5)
C49 0.027(6) 0.025(7) 0.043(7) -0.002(6) -0.013(5) 0.009(5)
C54 0.027(6) 0.071(11) 0.021(6) 0.002(7) -0.002(5) -0.009(7)
C69 0.023(6) 0.062(11) 0.061(10) -0.021(9) 0.014(6) -0.004(7)
C62 0.031(6) 0.039(8) 0.021(6) 0.003(5) 0.004(5) 0.011(5)
C58 0.045(8) 0.048(10) 0.045(8) 0.005(7) -0.008(7) 0.005(7)
N1 0.041(6) 0.039(7) 0.015(5) -0.006(4) -0.009(4) -0.013(5)
C0AA 0.042(6) 0.028(6) 0.021(5) -0.011(4) -0.006(5) -0.006(5)
C63 0.035(7) 0.071(12) 0.020(6) 0.002(7) 0.002(5) 0.021(7)
C16 0.087(12) 0.031(8) 0.025(7) 0.000(6) 0.010(7) 0.000(8)
C17 0.069(11) 0.029(8) 0.044(9) -0.007(7) -0.002(8) 0.005(7)
C70 0.043(8) 0.068(12) 0.041(8) -0.026(8) 0.001(7) -0.010(8)
C7 0.036(8) 0.070(12) 0.030(7) -0.016(7) -0.014(6) 0.010(7)
C41 0.062(10) 0.036(9) 0.050(9) 0.002(7) -0.033(8) 0.011(7)
C59 0.060(10) 0.055(12) 0.066(12) -0.028(10) -0.019(9) 0.009(9)
C42 0.14(2) 0.040(12) 0.072(14) -0.003(10) -0.056(15) -0.007(12)
C71 0.059(11) 0.072(14) 0.068(12) -0.018(11) 0.010(9) 0.000(10)
C19 0.043(6) 0.043(7) 0.024(5) -0.013(5) -0.004(5) -0.009(6)
C21 0.047(7) 0.064(8) 0.034(6) 0.002(6) -0.001(6) -0.007(6)
C20 0.047(8) 0.058(11) 0.029(7) -0.010(7) 0.004(6) -0.014(7)
C11 0.063(8) 0.078(9) 0.043(7) -0.009(7) -0.009(6) -0.028(7)
C8 0.048(7) 0.076(9) 0.039(7) 0.003(7) -0.014(6) 0.004(7)
C18 0.103(16) 0.033(10) 0.054(10) 0.016(8) 0.020(10) 0.025(10)
N2 0.107(9) 0.084(9) 0.080(9) -0.035(7) 0.051(7) 0.014(8)
C47 0.062(11) 0.084(15) 0.032(8) 0.013(9) 0.008(7) 0.003(10)
C24 0.081(10) 0.100(10) 0.083(10) -0.001(8) 0.001(8) -0.001(8)
C23 0.057(11) 0.073(12) 0.105(18) -0.040(10) 0.042(12) 0.000(10)
C27 0.091(10) 0.078(10) 0.078(10) -0.010(8) 0.037(8) 0.012(8)
C12 0.078(10) 0.110(11) 0.064(9) -0.006(8) 0.003(8) -0.030(8)
C28B 0.105(12) 0.111(12) 0.090(12) 0.005(9) 0.007(9) -0.001(9)
C9 0.101(12) 0.115(13) 0.091(12) -0.003(9) -0.006(9) 0.013(9)
C35 0.105(11) 0.095(12) 0.102(11) -0.009(9) 0.033(9) 0.014(9)
C14 0.090(14) 0.127(17) 0.059(11) -0.015(12) 0.005(10) -0.027(13)
C10 0.15(2) 0.17(2) 0.114(19) 0.030(17) -0.004(16) 0.038(17)
C22 0.113(17) 0.136(19) 0.107(17) -0.020(15) 0.010(14) 0.002(15)
C32B 0.214(12) 0.214(12) 0.213(12) -0.0002(10) 0.0119(12) 0.0000(10)
C31B 0.145(12) 0.179(15) 0.184(13) 0.011(10) 0.008(10) 0.002(10)
C26B 0.128(11) 0.133(12) 0.121(12) -0.012(9) 0.000(9) -0.003(9)
C34B 0.214(12) 0.214(12) 0.213(12) -0.0002(10) 0.0119(12) 0.0000(10)
C33B 0.214(12) 0.214(12) 0.213(12) -0.0002(10) 0.0119(12) 0.0000(10)
C36A 0.128(15) 0.131(15) 0.128(15) -0.003(10) 0.011(9) 0.005(10)
C37A 0.29(5) 0.10(3) 0.22(5) 0.04(3) 0.18(4) 0.08(3)
C29 0.103(11) 0.098(11) 0.101(11) 0.001(9) 0.040(9) -0.009(9)
C13 0.125(14) 0.124(14) 0.111(13) 0.002(9) 0.005(9) -0.015(9)
C25A 0.128(11) 0.133(12) 0.121(12) -0.012(9) 0.000(9) -0.003(9)
C15 0.22(5) 0.29(7) 0.13(4) -0.05(4) -0.09(4) 0.15(5)
C26 0.34(8) 0.13(4) 0.27(7) 0.03(4) 0.21(6) 0.03(4)

loop_
_atom_type_symbol
_atom_type_description
_atom_type_scat_dispersion_real
_atom_type_scat_dispersion_imag
_atom_type_scat_source
C C 0.0181 0.0091 'International Tables Vol C Tables 4.2.6.8 and 6.1.1.4'
Br Br -0.6763 1.2805 'International Tables Vol C Tables 4.2.6.8 and 6.1.1.4'
Al Al 0.2130 0.2455 'International Tables Vol C Tables 4.2.6.8 and 6.1.1.4'
Mo Mo -0.0483 2.7339 'International Tables Vol C Tables 4.2.6.8 and 6.1.1.4'
N N 0.0311 0.0180 'International Tables Vol C Tables 4.2.6.8 and 6.1.1.4'
O O 0.0492 0.0322 'International Tables Vol C Tables 4.2.6.8 and 6.1.1.4'
H H 0.0000 0.0000 'International Tables Vol C Tables 4.2.6.8 and 6.1.1.4'

loop_
_geom_angle_atom_site_label_1
_geom_angle_atom_site_label_2
_geom_angle_atom_site_label_3
_geom_angle
O12 Mo1 O6 70.5(3)
O12 Mo1 O7 144.7(3)
O12 Mo1 O1 79.7(3)
O6 Mo1 O1 69.9(2)
O7 Mo1 O6 80.9(3)
O7 Mo1 O1 71.2(3)
O13 Mo1 O12 102.3(4)
O13 Mo1 O6 94.7(3)
O13 Mo1 O7 100.2(4)
O13 Mo1 O1 163.1(3)
O14 Mo1 O12 98.8(3)
O14 Mo1 O6 158.4(3)
O14 Mo1 O7 100.8(3)
O14 Mo1 O1 90.0(4)
O14 Mo1 O13 106.1(4)
O12 Mo6 O6 69.9(3)
O12 Mo6 O3 80.5(3)
O6 Mo6 O3 69.8(2)
O11 Mo6 O12 146.7(4)
O11 Mo6 O6 83.6(3)
O11 Mo6 O3 71.5(3)
O24 Mo6 O12 97.0(4)
O24 Mo6 O6 157.5(4)
O24 Mo6 O3 90.4(4)
O24 Mo6 O11 100.7(4)
O24 Mo6 O23 105.1(5)
O23 Mo6 O12 102.4(4)
O23 Mo6 O6 95.7(4)
O23 Mo6 O3 163.6(4)
O23 Mo6 O11 99.9(4)
O5 Mo3 O2 70.3(3)
O8 Mo3 O2 81.3(3)
O8 Mo3 O5 70.7(3)
O18 Mo3 O2 90.4(5)
O18 Mo3 O5 158.4(5)
O18 Mo3 O8 97.6(4)
O18 Mo3 O9 101.6(5)
O9 Mo3 O2 71.0(3)
O9 Mo3 O5 81.6(3)
O9 Mo3 O8 146.2(3)
O17 Mo3 O2 164.8(5)
O17 Mo3 O5 96.5(5)
O17 Mo3 O8 101.8(4)
O17 Mo3 O18 103.8(6)
O17 Mo3 O9 100.4(4)
O4 Mo4 O2 71.6(3)
O10 Mo4 O4 70.6(3)
O10 Mo4 O2 81.5(3)
O20 Mo4 O4 158.3(4)
O20 Mo4 O2 89.5(4)
O20 Mo4 O10 96.8(4)
O20 Mo4 O9 101.2(4)
O9 Mo4 O4 83.2(4)
O9 Mo4 O2 71.4(3)
O9 Mo4 O10 147.2(3)
O19 Mo4 O4 94.1(4)
O19 Mo4 O2 163.4(4)
O19 Mo4 O10 101.9(4)
O19 Mo4 O20 106.0(5)
O19 Mo4 O9 99.2(4)
O4 Mo5 O3 69.7(3)
O11 Mo5 O4 83.4(3)
O11 Mo5 O3 72.1(3)
O11 Mo5 O10 146.9(3)
O10 Mo5 O4 70.7(3)
O10 Mo5 O3 79.7(3)
O21 Mo5 O4 93.0(4)
O21 Mo5 O3 160.7(4)
O21 Mo5 O11 98.1(5)
O21 Mo5 O10 103.2(4)
O22 Mo5 O4 159.4(4)
O22 Mo5 O3 92.5(4)
O22 Mo5 O11 101.4(4)
O22 Mo5 O10 96.7(5)
O22 Mo5 O21 105.9(5)
O7 Mo2 O1 70.5(3)
O7 Mo2 O5 80.6(3)
O5 Mo2 O1 69.1(3)
O8 Mo2 O7 144.1(3)
O8 Mo2 O1 78.6(3)
O8 Mo2 O5 71.5(3)
O15 Mo2 O7 101.0(4)
O15 Mo2 O1 161.7(4)
O15 Mo2 O5 93.9(4)
O15 Mo2 O8 103.0(4)
O16 Mo2 O7 103.1(4)
O16 Mo2 O1 93.0(3)
O16 Mo2 O5 159.6(3)
O16 Mo2 O8 96.1(4)
O16 Mo2 O15 104.9(4)
O4 Al1 O6 95.3(4)
O4 Al1 O2 87.7(4)
O4 Al1 O5 96.1(3)
O6 Al1 O2 176.3(4)
O6 Al1 O5 95.4(4)
O3 Al1 O4 86.3(3)
O3 Al1 O6 86.6(3)
O3 Al1 O2 91.4(4)
O3 Al1 O1 90.7(3)
O3 Al1 O5 176.7(5)
O1 Al1 O4 175.6(4)
O1 Al1 O6 87.8(3)
O1 Al1 O2 89.1(4)
O1 Al1 O5 86.7(3)
O5 Al1 O2 86.6(4)
H5A C5 H5B 107.4
C4 C5 H5A 108.3
C4 C5 H5B 108.3
C6 C5 H5A 108.3
C6 C5 H5B 108.3
C6 C5 C4 116.0(11)
Mo4 O4 H4 118.1
Mo5 O4 Mo4 93.7(3)
Mo5 O4 H4 118.1
Al1 O4 Mo4 101.5(4)
Al1 O4 Mo5 103.3(4)
Al1 O4 H4 118.1
Mo1 O12 Mo6 120.4(4)
Mo1 O6 H6 117.6
Mo6 O6 Mo1 93.3(2)
Mo6 O6 H6 117.6
Al1 O6 Mo1 103.6(3)
Al1 O6 Mo6 103.4(3)
Al1 O6 H6 117.6
Mo5 O3 Mo6 88.8(3)
Al1 O3 Mo6 100.2(3)
Al1 O3 Mo5 100.6(3)
C3 O3 Mo6 121.9(6)
C3 O3 Mo5 122.6(6)
C3 O3 Al1 117.1(7)
Mo4 O2 Mo3 89.7(3)
Al1 O2 Mo3 100.2(4)
Al1 O2 Mo4 99.2(4)
C2 O2 Mo3 120.3(7)
C2 O2 Mo4 121.7(6)
C2 O2 Al1 119.7(7)
Mo1 O7 Mo2 124.9(4)
Mo2 O1 Mo1 87.6(2)
Al1 O1 Mo1 98.5(3)
Al1 O1 Mo2 99.1(3)
C1 O1 Mo1 122.6(6)
C1 O1 Mo2 120.4(6)
C1 O1 Al1 121.3(6)
Mo5 O11 Mo6 123.3(5)
Mo4 O10 Mo5 120.0(5)
Mo3 O5 H5 117.7
Mo2 O5 Mo3 92.1(3)
Mo2 O5 H5 117.7
Al1 O5 Mo3 102.9(4)
Al1 O5 Mo2 104.8(3)
Al1 O5 H5 117.7
Mo2 O8 Mo3 119.4(4)
Mo3 O9 Mo4 123.1(5)
C3 C4 C5 109.8(10)
C2 C4 C5 105.0(10)
C2 C4 C3 112.2(10)
C2 C4 C1 111.0(9)
C1 C4 C5 108.2(9)
C1 C4 C3 110.3(9)
O3 C3 C4 115.3(9)
O3 C3 H3A 108.5
O3 C3 H3B 108.5
C4 C3 H3A 108.4
C4 C3 H3B 108.5
H3A C3 H3B 107.5
C52 N3 C43 106.6(9)
C52 N3 C39 111.3(9)
C52 N3 C48 111.9(9)
C43 N3 C39 109.9(9)
C43 N3 C48 110.2(9)
C48 N3 C39 107.0(9)
N3 C52 H52A 107.9
N3 C52 H52B 107.9
H52A C52 H52B 107.2
C53 C52 N3 117.6(10)
C53 C52 H52A 107.9
C53 C52 H52B 107.9
O2 C2 C4 112.9(10)
O2 C2 H2A 109.1
O2 C2 H2B 109.0
C4 C2 H2A 109.0
C4 C2 H2B 109.0
H2A C2 H2B 107.8
N3 C43 H43A 108.4
N3 C43 H43B 108.5
N3 C43 C44 115.3(10)
H43A C43 H43B 107.5
C44 C43 H43A 108.4
C44 C43 H43B 108.5
O1 C1 C4 111.8(8)
O1 C1 H1A 109.3
O1 C1 H1B 109.2
C4 C1 H1A 109.3
C4 C1 H1B 109.2
H1A C1 H1B 107.9
C52 C53 H53A 109.3
C52 C53 H53B 109.3
C52 C53 C54 111.7(12)
H53A C53 H53B 107.9
C54 C53 H53A 109.2
C54 C53 H53B 109.3
H45A C45 H45B 107.8
C44 C45 H45A 109.1
C44 C45 H45B 109.1
C44 C45 C47 112.5(15)
C47 C45 H45A 109.1
C47 C45 H45B 109.1
C60 N4 C64 106.3(8)
C60 N4 C56 112.1(9)
C60 N4 C68 107.4(10)
C56 N4 C64 109.9(10)
C68 N4 C64 111.8(9)
C68 N4 C56 109.3(9)
N4 C60 H60A 108.4
N4 C60 H60B 108.4
H60A C60 H60B 107.4
C61 C60 N4 115.6(10)
C61 C60 H60A 108.3
C61 C60 H60B 108.4
N3 C39 H39A 108.7
N3 C39 H39B 108.7
H39A C39 H39B 107.6
C40 C39 N3 114.2(9)
C40 C39 H39A 108.7
C40 C39 H39B 108.7
C39 C40 H40A 109.8
C39 C40 H40B 109.7
C39 C40 C41 109.5(10)
H40A C40 H40B 108.2
C41 C40 H40A 109.7
C41 C40 H40B 109.8
C43 C44 H44A 109.6
C43 C44 H44B 109.5
C45 C44 C43 110.4(12)
C45 C44 H44A 109.6
C45 C44 H44B 109.6
H44A C44 H44B 108.1
N4 C64 H64A 108.4
N4 C64 H64B 108.5
H64A C64 H64B 107.5
C65 C64 N4 115.2(9)
C65 C64 H64A 108.5
C65 C64 H64B 108.5
N3 C48 H48A 108.7
N3 C48 H48B 108.7
N3 C48 C49 114.3(10)
H48A C48 H48B 107.6
C49 C48 H48A 108.7
C49 C48 H48B 108.7
C64 C65 H65A 109.8
C64 C65 H65B 109.9
H65A C65 H65B 108.3
C66 C65 C64 109.2(10)
C66 C65 H65A 109.8
C66 C65 H65B 109.8
C5 C6 H6A 109.5
C5 C6 H6B 109.5
C5 C6 H6C 109.5
H6A C6 H6B 109.5
H6A C6 H6C 109.5
H6B C6 H6C 109.5
N4 C56 H56A 108.6
N4 C56 H56B 108.6
H56A C56 H56B 107.6
C57 C56 N4 114.6(11)
C57 C56 H56A 108.6
C57 C56 H56B 108.6
N4 C68 H68A 108.4
N4 C68 H68B 108.4
N4 C68 C69 115.5(10)
H68A C68 H68B 107.5
C69 C68 H68A 108.4
C69 C68 H68B 108.4
C60 C61 H61A 109.7
C60 C61 H61B 109.6
C60 C61 C62 110.0(10)
H61A C61 H61B 108.2
C62 C61 H61A 109.7
C62 C61 H61B 109.7
C65 C66 H66A 108.8
C65 C66 H66B 108.8
H66A C66 H66B 107.7
C67 C66 C65 113.8(15)
C67 C66 H66A 108.8
C67 C66 H66B 108.8
C56 C57 H57A 109.3
C56 C57 H57B 109.3
H57A C57 H57B 107.9
C58 C57 C56 111.7(13)
C58 C57 H57A 109.3
C58 C57 H57B 109.3
C66 C67 H67A 109.5
C66 C67 H67B 109.5
C66 C67 H67C 109.5
H67A C67 H67B 109.5
H67A C67 H67C 109.5
H67B C67 H67C 109.5
H55A C55 H55B 109.5
H55A C55 H55C 109.5
H55B C55 H55C 109.5
C54 C55 H55A 109.5
C54 C55 H55B 109.5
C54 C55 H55C 109.5
H51A C51 H51B 109.5
H51A C51 H51C 109.5
H51B C51 H51C 109.5
C50 C51 H51A 109.5
C50 C51 H51B 109.5
C50 C51 H51C 109.5
C51 C50 H50A 109.2
C51 C50 H50B 109.3
H50A C50 H50B 107.9
C49 C50 C51 111.8(12)
C49 C50 H50A 109.2
C49 C50 H50B 109.3
C48 C49 H49A 109.6
C48 C49 H49B 109.7
C50 C49 C48 110.0(10)
C50 C49 H49A 109.6
C50 C49 H49B 109.7
H49A C49 H49B 108.2
C53 C54 C55 115.5(11)
C53 C54 H54A 108.4
C53 C54 H54B 108.4
C55 C54 H54A 108.4
C55 C54 H54B 108.4
H54A C54 H54B 107.5
C68 C69 H69A 109.3
C68 C69 H69B 109.3
H69A C69 H69B 108.0
C70 C69 C68 111.5(12)
C70 C69 H69A 109.3
C70 C69 H69B 109.3
C61 C62 H62A 109.1
C61 C62 H62B 109.1
H62A C62 H62B 107.8
C63 C62 C61 112.5(11)
C63 C62 H62A 109.1
C63 C62 H62B 109.1
C57 C58 H58A 109.1
C57 C58 H58B 109.1
C57 C58 C59 112.4(15)
H58A C58 H58B 107.8
C59 C58 H58A 109.1
C59 C58 H58B 109.1
C0AA N1 C7 106.5(10)
C0AA N1 C11 110.8(12)
C19 N1 C0AA 110.6(11)
C19 N1 C7 110.4(12)
C19 N1 C11 104.8(11)
C11 N1 C7 113.8(14)
N1 C0AA H0AA 108.5
N1 C0AA H0AB 108.5
N1 C0AA C16 115.0(11)
H0AA C0AA H0AB 107.5
C16 C0AA H0AA 108.5
C16 C0AA H0AB 108.5
C62 C63 H63A 109.5
C62 C63 H63B 109.4
C62 C63 H63C 109.5
H63A C63 H63B 109.5
H63A C63 H63C 109.5
H63B C63 H63C 109.5
C0AA C16 H16A 110.0
C0AA C16 H16B 110.0
H16A C16 H16B 108.3
C17 C16 C0AA 108.7(12)
C17 C16 H16A 109.9
C17 C16 H16B 109.9
C16 C17 H17A 109.8
C16 C17 H17B 109.8
C16 C17 C18 109.5(14)
H17A C17 H17B 108.2
C18 C17 H17A 109.8
C18 C17 H17B 109.8
C69 C70 H70A 108.9
C69 C70 H70B 108.9
C69 C70 C71 113.4(15)
H70A C70 H70B 107.7
C71 C70 H70A 108.8
C71 C70 H70B 109.0
N1 C7 H7A 108.8
N1 C7 H7B 108.8
H7A C7 H7B 107.7
C8 C7 N1 113.9(13)
C8 C7 H7A 108.8
C8 C7 H7B 108.8
C40 C41 H41A 110.2
C40 C41 H41B 110.3
C40 C41 C42 107.3(12)
H41A C41 H41B 108.5
C42 C41 H41A 110.2
C42 C41 H41B 110.3
C58 C59 H59A 109.5
C58 C59 H59B 109.4
C58 C59 H59C 109.5
H59A C59 H59B 109.5
H59A C59 H59C 109.5
H59B C59 H59C 109.5
C41 C42 H42A 109.4
C41 C42 H42B 109.5
C41 C42 H42C 109.5
H42A C42 H42B 109.5
H42A C42 H42C 109.5
H42B C42 H42C 109.5
C70 C71 H71A 109.4
C70 C71 H71B 109.5
C70 C71 H71C 109.5
H71A C71 H71B 109.5
H71A C71 H71C 109.5
H71B C71 H71C 109.5
N1 C19 H19A 108.5
N1 C19 H19B 108.4
N1 C19 C20 115.4(11)
H19A C19 H19B 107.5
C20 C19 H19A 108.4
C20 C19 H19B 108.4
H21A C21 H21B 107.3
C20 C21 H21A 108.2
C20 C21 H21B 108.1
C20 C21 C22 116.7(19)
C22 C21 H21A 108.1
C22 C21 H21B 108.1
C19 C20 H20A 109.7
C19 C20 H20B 109.7
C21 C20 C19 109.8(13)
C21 C20 H20A 109.7
C21 C20 H20B 109.7
H20A C20 H20B 108.2
N1 C11 H11A 109.3
N1 C11 H11B 109.4
H11A C11 H11B 108.0
C12 C11 N1 111.3(15)
C12 C11 H11A 109.3
C12 C11 H11B 109.5
C7 C8 H8A 110.3
C7 C8 H8B 110.3
C7 C8 C9 107.3(16)
H8A C8 H8B 108.5
C9 C8 H8A 110.3
C9 C8 H8B 110.2
C17 C18 H18A 109.5
C17 C18 H18B 109.5
C17 C18 H18C 109.4
H18A C18 H18B 109.5
H18A C18 H18C 109.5
H18B C18 H18C 109.5
C23 N2 C27 105.3(17)
C23 N2 C35 106.6(17)
C35 N2 C27 105.1(18)
C31B N2 C23 122(2)
C31B N2 C27 104.1(12)
C31B N2 C35 112(2)
C45 C47 H47A 109.5
C45 C47 H47B 109.4
C45 C47 H47C 109.5
H47A C47 H47B 109.5
H47A C47 H47C 109.5
H47B C47 H47C 109.5
H24A C24 H24B 108.8
C23 C24 H24A 110.7
C23 C24 H24B 110.6
C23 C24 C25A 105(2)
C25A C24 H24A 110.6
C25A C24 H24B 110.7
N2 C23 H23A 108.2
N2 C23 H23B 108.1
C24 C23 N2 116.6(18)
C24 C23 H23A 108.2
C24 C23 H23B 108.2
H23A C23 H23B 107.3
N2 C27 H27A 106.8
N2 C27 H27B 106.7
H27A C27 H27B 106.6
C28B C27 N2 122.5(18)
C28B C27 H27A 106.6
C28B C27 H27B 106.7
C11 C12 H12A 109.3
C11 C12 H12B 109.1
C11 C12 C13 112(2)
H12A C12 H12B 107.9
C13 C12 H12A 109.3
C13 C12 H12B 109.1
C27 C28B H28A 109.5
C27 C28B H28B 109.4
C27 C28B C29 111(2)
H28A C28B H28B 108.0
C29 C28B H28A 109.5
C29 C28B H28B 109.3
C8 C9 H9A 110.3
C8 C9 H9B 110.3
C8 C9 C10 107(2)
H9A C9 H9B 108.6
C10 C9 H9A 110.4
C10 C9 H9B 110.3
N2 C35 H35A 107.5
N2 C35 H35B 107.6
H35A C35 H35B 107.0
C36A C35 N2 118.9(18)
C36A C35 H35A 107.7
C36A C35 H35B 107.5
H14A C14 H14B 109.5
H14A C14 H14C 109.5
H14B C14 H14C 109.5
C13 C14 H14A 109.4
C13 C14 H14B 109.5
C13 C14 H14C 109.4
C9 C10 H10A 109.4
C9 C10 H10B 109.5
C9 C10 H10C 109.5
H10A C10 H10B 109.5
H10A C10 H10C 109.5
H10B C10 H10C 109.5
C21 C22 H22A 109.5
C21 C22 H22B 109.5
C21 C22 H22C 109.4
H22A C22 H22B 109.5
H22A C22 H22C 109.5
H22B C22 H22C 109.5
H32A C32B H32B 108.3
C31B C32B H32A 109.9
C31B C32B H32B 109.9
C31B C32B C33B 109.0(8)
C33B C32B H32A 110.1
C33B C32B H32B 109.7
N2 C31B H31A 109.5
N2 C31B H31B 109.3
C32B C31B N2 111.2(9)
C32B C31B H31A 109.4
C32B C31B H31B 109.4
H31A C31B H31B 108.0
H26A C26B H26B 109.5
H26A C26B H26C 109.5
H26B C26B H26C 109.5
C25A C26B H26A 109.6
C25A C26B H26B 109.4
C25A C26B H26C 109.4
H34A C34B H34B 109.5
H34A C34B H34C 109.5
H34B C34B H34C 109.5
C33B C34B H34A 109.3
C33B C34B H34B 109.5
C33B C34B H34C 109.6
C32B C33B H33A 109.5
C32B C33B H33B 109.9
C34B C33B C32B 109.4(8)
C34B C33B H33A 109.7
C34B C33B H33B 110.0
H33A C33B H33B 108.2
C35 C36A H36A 109.8
C35 C36A H36B 109.7
H36A C36A H36B 108.2
C37A C36A C35 109.8(10)
C37A C36A H36A 109.7
C37A C36A H36B 109.7
C36A C37A H37A 110.9
C36A C37A H37B 111.0
C36A C37A C15 104(3)
H37A C37A H37B 109.0
C15 C37A H37A 110.9
C15 C37A H37B 111.0
C28B C29 H29A 108.7
C28B C29 H29B 108.5
H29A C29 H29B 107.6
C26 C29 C28B 114(3)
C26 C29 H29A 109.3
C26 C29 H29B 108.7
C12 C13 H13A 112.3
C12 C13 H13B 112.4
C14 C13 C12 97(2)
C14 C13 H13A 112.4
C14 C13 H13B 112.3
H13A C13 H13B 109.9
C24 C25A C26B 108.8(13)
C24 C25A H25A 109.9
C24 C25A H25B 110.0
C26B C25A H25A 109.8
C26B C25A H25B 110.0
H25A C25A H25B 108.3
C37A C15 H15A 109.6
C37A C15 H15B 109.4
C37A C15 H15C 109.4
H15A C15 H15B 109.5
H15A C15 H15C 109.5
H15B C15 H15C 109.5
C29 C26 H26D 110.1
C29 C26 H26E 109.4
C29 C26 H26F 108.9
H26D C26 H26E 109.5
H26D C26 H26F 109.5
H26E C26 H26F 109.5

loop_
_geom_bond_atom_site_label_1
_geom_bond_atom_site_label_2
_geom_bond_distance
Mo1 O12 1.896(7)
Mo1 O6 2.296(6)
Mo1 O7 1.901(7)
Mo1 O1 2.468(8)
Mo1 O13 1.748(8)
Mo1 O14 1.695(8)
Mo6 O12 1.944(7)
Mo6 O6 2.287(6)
Mo6 O3 2.416(8)
Mo6 O11 1.906(7)
Mo6 O24 1.699(9)
Mo6 O23 1.737(9)
Mo3 O2 2.393(9)
Mo3 O5 2.311(10)
Mo3 O8 1.925(8)
Mo3 O18 1.745(13)
Mo3 O9 1.898(9)
Mo3 O17 1.674(10)
Mo4 O4 2.303(9)
Mo4 O2 2.362(8)
Mo4 O10 1.925(9)
Mo4 O20 1.728(11)
Mo4 O9 1.917(8)
Mo4 O19 1.699(10)
Mo5 O4 2.288(8)
Mo5 O3 2.386(7)
Mo5 O11 1.912(8)
Mo5 O10 1.941(9)
Mo5 O21 1.703(9)
Mo5 O22 1.698(9)
Mo2 O7 1.953(8)
Mo2 O1 2.469(7)
Mo2 O5 2.287(7)
Mo2 O8 1.910(8)
Mo2 O15 1.698(8)
Mo2 O16 1.698(8)
Al1 O4 1.964(8)
Al1 O6 1.985(8)
Al1 O3 1.943(8)
Al1 O2 1.975(10)
Al1 O1 1.958(8)
Al1 O5 1.977(9)
C5 H5A 0.9900
C5 H5B 0.9900
C5 C4 1.559(17)
C5 C6 1.488(19)
O4 H4 1.0000
O6 H6 1.0000
O3 C3 1.431(14)
O2 C2 1.408(15)
O1 C1 1.394(13)
O5 H5 1.0000
C4 C3 1.548(16)
C4 C2 1.523(16)
C4 C1 1.544(14)
C3 H3A 0.9900
C3 H3B 0.9900
N3 C52 1.507(15)
N3 C43 1.505(14)
N3 C39 1.533(17)
N3 C48 1.528(13)
C52 H52A 0.9900
C52 H52B 0.9900
C52 C53 1.495(18)
C2 H2A 0.9900
C2 H2B 0.9900
C43 H43A 0.9900
C43 H43B 0.9900
C43 C44 1.521(17)
C1 H1A 0.9900
C1 H1B 0.9900
C53 H53A 0.9900
C53 H53B 0.9900
C53 C54 1.51(2)
C45 H45A 0.9900
C45 H45B 0.9900
C45 C44 1.48(2)
C45 C47 1.52(2)
N4 C60 1.526(15)
N4 C64 1.539(15)
N4 C56 1.523(18)
N4 C68 1.530(15)
C60 H60A 0.9900
C60 H60B 0.9900
C60 C61 1.506(17)
C39 H39A 0.9900
C39 H39B 0.9900
C39 C40 1.513(16)
C40 H40A 0.9900
C40 H40B 0.9900
C40 C41 1.530(9)
C44 H44A 0.9900
C44 H44B 0.9900
C64 H64A 0.9900
C64 H64B 0.9900
C64 C65 1.532(16)
C48 H48A 0.9900
C48 H48B 0.9900
C48 C49 1.543(19)
C65 H65A 0.9900
C65 H65B 0.9900
C65 C66 1.533(19)
C6 H6A 0.9800
C6 H6B 0.9800
C6 H6C 0.9800
C56 H56A 0.9900
C56 H56B 0.9900
C56 C57 1.52(2)
C68 H68A 0.9900
C68 H68B 0.9900
C68 C69 1.543(19)
C61 H61A 0.9900
C61 H61B 0.9900
C61 C62 1.513(17)
C66 H66A 0.9900
C66 H66B 0.9900
C66 C67 1.47(2)
C57 H57A 0.9900
C57 H57B 0.9900
C57 C58 1.50(2)
C67 H67A 0.9800
C67 H67B 0.9800
C67 H67C 0.9800
C55 H55A 0.9800
C55 H55B 0.9800
C55 H55C 0.9800
C55 C54 1.54(2)
C51 H51A 0.9800
C51 H51B 0.9800
C51 H51C 0.9800
C51 C50 1.53(2)
C50 H50A 0.9900
C50 H50B 0.9900
C50 C49 1.518(16)
C49 H49A 0.9900
C49 H49B 0.9900
C54 H54A 0.9900
C54 H54B 0.9900
C69 H69A 0.9900
C69 H69B 0.9900
C69 C70 1.50(2)
C62 H62A 0.9900
C62 H62B 0.9900
C62 C63 1.487(18)
C58 H58A 0.9900
C58 H58B 0.9900
C58 C59 1.57(2)
N1 C0AA 1.523(15)
N1 C7 1.57(2)
N1 C19 1.484(17)
N1 C11 1.52(2)
C0AA H0AA 0.9900
C0AA H0AB 0.9900
C0AA C16 1.54(2)
C63 H63A 0.9800
C63 H63B 0.9800
C63 H63C 0.9800
C16 H16A 0.9900
C16 H16B 0.9900
C16 C17 1.52(2)
C17 H17A 0.9900
C17 H17B 0.9900
C17 C18 1.54(2)
C70 H70A 0.9900
C70 H70B 0.9900
C70 C71 1.523(10)
C7 H7A 0.9900
C7 H7B 0.9900
C7 C8 1.49(2)
C41 H41A 0.9900
C41 H41B 0.9900
C41 C42 1.535(10)
C59 H59A 0.9800
C59 H59B 0.9800
C59 H59C 0.9800
C42 H42A 0.9800
C42 H42B 0.9800
C42 H42C 0.9800
C71 H71A 0.9800
C71 H71B 0.9800
C71 H71C 0.9800
C19 H19A 0.9900
C19 H19B 0.9900
C19 C20 1.53(2)
C21 H21A 0.9900
C21 H21B 0.9900
C21 C20 1.524(9)
C21 C22 1.529(10)
C20 H20A 0.9900
C20 H20B 0.9900
C11 H11A 0.9900
C11 H11B 0.9900
C11 C12 1.51(3)
C8 H8A 0.9900
C8 H8B 0.9900
C8 C9 1.530(10)
C18 H18A 0.9800
C18 H18B 0.9800
C18 H18C 0.9800
N2 C23 1.54(3)
N2 C27 1.63(2)
N2 C35 1.58(3)
N2 C31B 1.526(10)
C47 H47A 0.9800
C47 H47B 0.9800
C47 H47C 0.9800
C24 H24A 0.9900
C24 H24B 0.9900
C24 C23 1.47(4)
C24 C25A 1.529(10)
C23 H23A 0.9900
C23 H23B 0.9900
C27 H27A 0.9900
C27 H27B 0.9900
C27 C28B 1.521(10)
C12 H12A 0.9900
C12 H12B 0.9900
C12 C13 1.529(10)
C28B H28A 0.9900
C28B H28B 0.9900
C28B C29 1.537(10)
C9 H9A 0.9900
C9 H9B 0.9900
C9 C10 1.533(10)
C35 H35A 0.9900
C35 H35B 0.9900
C35 C36A 1.532(10)
C14 H14A 0.9800
C14 H14B 0.9800
C14 H14C 0.9800
C14 C13 1.523(10)
C10 H10A 0.9800
C10 H10B 0.9800
C10 H10C 0.9800
C22 H22A 0.9800
C22 H22B 0.9800
C22 H22C 0.9800
C32B H32A 0.9900
C32B H32B 0.9900
C32B C31B 1.524(7)
C32B C33B 1.535(7)
C31B H31A 0.9900
C31B H31B 0.9900
C26B H26A 0.9800
C26B H26B 0.9800
C26B H26C 0.9800
C26B C25A 1.542(19)
C34B H34A 0.9800
C34B H34B 0.9800
C34B H34C 0.9800
C34B C33B 1.528(6)
C33B H33A 0.9900
C33B H33B 0.9900
C36A H36A 0.9900
C36A H36B 0.9900
C36A C37A 1.522(10)
C37A H37A 0.9900
C37A H37B 0.9900
C37A C15 1.523(10)
C29 H29A 0.9900
C29 H29B 0.9900
C29 C26 1.455(10)
C13 H13A 0.9900
C13 H13B 0.9900
C25A H25A 0.9900
C25A H25B 0.9900
C15 H15A 0.9801
C15 H15B 0.9801
C15 H15C 0.9801
C26 H26D 0.9800
C26 H26E 0.9800
C26 H26F 0.9800

loop_
_geom_torsion_atom_site_label_1
_geom_torsion_atom_site_label_2
_geom_torsion_atom_site_label_3
_geom_torsion_atom_site_label_4
_geom_torsion
Mo1 O1 C1 C4 -125.3(7)
Mo6 O3 C3 C4 125.2(8)
Mo3 O2 C2 C4 -124.8(8)
Mo4 O2 C2 C4 124.4(8)
Mo5 O3 C3 C4 -123.1(8)
Mo2 O1 C1 C4 126.1(7)
Al1 O3 C3 C4 1.8(11)
Al1 O2 C2 C4 -0.1(12)
Al1 O1 C1 C4 1.2(11)
C5 C4 C3 O3 177.1(9)
C5 C4 C2 O2 -179.8(9)
C5 C4 C1 O1 -179.1(9)
O4 Mo4 O2 Mo3 102.5(3)
O4 Mo4 O2 Al1 2.2(3)
O4 Mo4 O2 C2 -131.3(9)
O4 Mo4 O10 Mo5 -20.4(4)
O4 Mo4 O9 Mo3 -93.5(6)
O4 Mo5 O3 Mo6 -102.3(3)
O4 Mo5 O3 Al1 -2.2(3)
O4 Mo5 O3 C3 129.8(8)
O4 Mo5 O11 Mo6 90.5(5)
O4 Mo5 O10 Mo4 20.5(4)
O4 Al1 O6 Mo1 179.9(3)
O4 Al1 O6 Mo6 -83.3(3)
O4 Al1 O3 Mo6 93.1(3)
O4 Al1 O3 Mo5 2.4(4)
O4 Al1 O3 C3 -133.0(7)
O4 Al1 O2 Mo3 -93.9(3)
O4 Al1 O2 Mo4 -2.5(3)
O4 Al1 O2 C2 132.3(8)
O4 Al1 O1 Mo1 137(5)
O4 Al1 O1 Mo2 -134(5)
O4 Al1 O1 C1 0(6)
O4 Al1 O5 Mo3 84.7(4)
O4 Al1 O5 Mo2 -179.5(4)
O12 Mo1 O6 Mo6 -16.0(3)
O12 Mo1 O6 Al1 88.6(4)
O12 Mo1 O7 Mo2 59.2(8)
O12 Mo1 O1 Mo2 -174.5(3)
O12 Mo1 O1 Al1 -75.6(3)
O12 Mo1 O1 C1 60.4(7)
O12 Mo6 O6 Mo1 15.6(3)
O12 Mo6 O6 Al1 -89.2(4)
O12 Mo6 O3 Mo5 174.8(3)
O12 Mo6 O3 Al1 74.3(3)
O12 Mo6 O3 C3 -56.7(7)
O12 Mo6 O11 Mo5 -53.7(8)
O6 Mo1 O12 Mo6 22.0(4)
O6 Mo1 O7 Mo2 94.9(4)
O6 Mo1 O1 Mo2 -101.6(2)
O6 Mo1 O1 Al1 -2.8(3)
O6 Mo1 O1 C1 133.2(7)
O6 Mo6 O12 Mo1 -22.2(4)
O6 Mo6 O3 Mo5 102.8(3)
O6 Mo6 O3 Al1 2.3(3)
O6 Mo6 O3 C3 -128.7(7)
O6 Mo6 O11 Mo5 -90.4(5)
O6 Al1 O4 Mo4 -179.7(3)
O6 Al1 O4 Mo5 83.7(4)
O6 Al1 O3 Mo6 -2.5(3)
O6 Al1 O3 Mo5 -93.2(3)
O6 Al1 O3 C3 131.5(7)
O6 Al1 O2 Mo3 123(6)
O6 Al1 O2 Mo4 -145(6)
O6 Al1 O2 C2 -11(7)
O6 Al1 O1 Mo1 3.0(3)
O6 Al1 O1 Mo2 92.0(3)
O6 Al1 O1 C1 -133.8(7)
O6 Al1 O5 Mo3 -179.3(3)
O6 Al1 O5 Mo2 -83.6(4)
O3 Mo6 O12 Mo1 -94.1(5)
O3 Mo6 O6 Mo1 102.6(3)
O3 Mo6 O6 Al1 -2.3(3)
O3 Mo6 O11 Mo5 -19.6(4)
O3 Mo5 O4 Mo4 -100.6(3)
O3 Mo5 O4 Al1 2.2(3)
O3 Mo5 O11 Mo6 19.8(4)
O3 Mo5 O10 Mo4 92.4(4)
O3 Al1 O4 Mo4 94.1(4)
O3 Al1 O4 Mo5 -2.5(4)
O3 Al1 O6 Mo1 -94.1(3)
O3 Al1 O6 Mo6 2.6(3)
O3 Al1 O2 Mo3 179.9(3)
O3 Al1 O2 Mo4 -88.8(3)
O3 Al1 O2 C2 46.0(8)
O3 Al1 O1 Mo1 89.6(3)
O3 Al1 O1 Mo2 178.5(3)
O3 Al1 O1 C1 -47.2(8)
O3 Al1 O5 Mo3 -53(7)
O3 Al1 O5 Mo2 42(7)
O2 Mo3 O5 Mo2 -103.5(3)
O2 Mo3 O5 Al1 2.2(3)
O2 Mo3 O8 Mo2 94.5(5)
O2 Mo3 O9 Mo4 20.5(5)
O2 Mo4 O4 Mo5 102.1(3)
O2 Mo4 O4 Al1 -2.3(3)
O2 Mo4 O10 Mo5 -93.7(5)
O2 Mo4 O9 Mo3 -20.7(5)
O2 Al1 O4 Mo4 2.6(4)
O2 Al1 O4 Mo5 -94.0(4)
O2 Al1 O6 Mo1 -37(6)
O2 Al1 O6 Mo6 59(6)
O2 Al1 O3 Mo6 -179.3(3)
O2 Al1 O3 Mo5 90.0(4)
O2 Al1 O3 C3 -45.4(7)
O2 Al1 O1 Mo1 -179.1(3)
O2 Al1 O1 Mo2 -90.1(3)
O2 Al1 O1 C1 44.1(8)
O2 Al1 O5 Mo3 -2.6(3)
O2 Al1 O5 Mo2 93.2(4)
O7 Mo1 O12 Mo6 59.7(8)
O7 Mo1 O6 Mo6 -175.0(3)
O7 Mo1 O6 Al1 -70.5(3)
O7 Mo1 O1 Mo2 -14.7(2)
O7 Mo1 O1 Al1 84.1(3)
O7 Mo1 O1 C1 -139.9(7)
O7 Mo2 O1 Mo1 14.4(2)
O7 Mo2 O1 Al1 -83.8(4)
O7 Mo2 O1 C1 141.4(7)
O7 Mo2 O5 Mo3 173.2(3)
O7 Mo2 O5 Al1 69.3(4)
O7 Mo2 O8 Mo3 -63.4(7)
O1 Mo1 O12 Mo6 94.2(5)
O1 Mo1 O6 Mo6 -101.8(3)
O1 Mo1 O6 Al1 2.8(3)
O1 Mo1 O7 Mo2 23.1(4)
O1 Mo2 O7 Mo1 -23.2(4)
O1 Mo2 O5 Mo3 100.7(3)
O1 Mo2 O5 Al1 -3.3(3)
O1 Mo2 O8 Mo3 -94.1(4)
O1 Al1 O4 Mo4 46(6)
O1 Al1 O4 Mo5 -50(6)
O1 Al1 O6 Mo1 -3.3(3)
O1 Al1 O6 Mo6 93.5(3)
O1 Al1 O3 Mo6 -90.2(3)
O1 Al1 O3 Mo5 179.1(3)
O1 Al1 O3 C3 43.7(7)
O1 Al1 O2 Mo3 89.2(3)
O1 Al1 O2 Mo4 -179.4(3)
O1 Al1 O2 C2 -44.6(8)
O1 Al1 O5 Mo3 -91.9(3)
O1 Al1 O5 Mo2 3.9(4)
O13 Mo1 O12 Mo6 -68.6(5)
O13 Mo1 O6 Mo6 85.4(3)
O13 Mo1 O6 Al1 -170.0(4)
O13 Mo1 O7 Mo2 -172.0(4)
O13 Mo1 O1 Mo2 -76.3(11)
O13 Mo1 O1 Al1 22.6(12)
O13 Mo1 O1 C1 158.6(11)
O14 Mo1 O12 Mo6 -177.3(5)
O14 Mo1 O6 Mo6 -78.8(9)
O14 Mo1 O6 Al1 25.8(10)
O14 Mo1 O7 Mo2 -63.2(5)
O14 Mo1 O1 Mo2 86.6(3)
O14 Mo1 O1 Al1 -174.5(3)
O14 Mo1 O1 C1 -38.5(7)
O11 Mo6 O12 Mo1 -61.4(9)
O11 Mo6 O6 Mo1 175.2(3)
O11 Mo6 O6 Al1 70.3(4)
O11 Mo6 O3 Mo5 13.0(3)
O11 Mo6 O3 Al1 -87.5(4)
O11 Mo6 O3 C3 141.5(7)
O11 Mo5 O4 Mo4 -173.9(3)
O11 Mo5 O4 Al1 -71.2(4)
O11 Mo5 O3 Mo6 -12.9(3)
O11 Mo5 O3 Al1 87.2(4)
O11 Mo5 O3 C3 -140.7(8)
O11 Mo5 O10 Mo4 60.7(8)
O10 Mo4 O4 Mo5 14.8(3)
O10 Mo4 O4 Al1 -89.6(4)
O10 Mo4 O2 Mo3 174.7(4)
O10 Mo4 O2 Al1 74.5(4)
O10 Mo4 O2 C2 -59.1(9)
O10 Mo4 O9 Mo3 -56.8(11)
O10 Mo5 O4 Mo4 -14.7(3)
O10 Mo5 O4 Al1 88.1(4)
O10 Mo5 O3 Mo6 -175.3(3)
O10 Mo5 O3 Al1 -75.2(4)
O10 Mo5 O3 C3 56.8(8)
O10 Mo5 O11 Mo6 52.7(9)
O5 Mo3 O2 Mo4 -101.5(3)
O5 Mo3 O2 Al1 -2.2(3)
O5 Mo3 O2 C2 131.2(8)
O5 Mo3 O8 Mo2 22.4(4)
O5 Mo3 O9 Mo4 92.4(6)
O5 Mo2 O7 Mo1 -94.3(4)
O5 Mo2 O1 Mo1 101.5(3)
O5 Mo2 O1 Al1 3.3(3)
O5 Mo2 O1 C1 -131.5(7)
O5 Mo2 O8 Mo3 -22.5(4)
O5 Al1 O4 Mo4 -83.7(4)
O5 Al1 O4 Mo5 179.7(4)
O5 Al1 O6 Mo1 83.2(3)
O5 Al1 O6 Mo6 180.0(3)
O5 Al1 O3 Mo6 -129(7)
O5 Al1 O3 Mo5 141(7)
O5 Al1 O3 C3 5(7)
O5 Al1 O2 Mo3 2.4(3)
O5 Al1 O2 Mo4 93.8(3)
O5 Al1 O2 C2 -131.4(8)
O5 Al1 O1 Mo1 -92.5(3)
O5 Al1 O1 Mo2 -3.5(4)
O5 Al1 O1 C1 130.7(8)
O8 Mo3 O2 Mo4 -174.1(4)
O8 Mo3 O2 Al1 -74.8(4)
O8 Mo3 O2 C2 58.7(7)
O8 Mo3 O5 Mo2 -16.1(3)
O8 Mo3 O5 Al1 89.7(4)
O8 Mo3 O9 Mo4 57.3(10)
O8 Mo2 O7 Mo1 -55.2(7)
O8 Mo2 O1 Mo1 175.9(3)
O8 Mo2 O1 Al1 77.7(4)
O8 Mo2 O1 C1 -57.1(7)
O8 Mo2 O5 Mo3 16.2(3)
O8 Mo2 O5 Al1 -87.8(4)
O21 Mo5 O4 Mo4 88.2(4)
O21 Mo5 O4 Al1 -169.0(5)
O21 Mo5 O3 Mo6 -74.7(13)
O21 Mo5 O3 Al1 25.4(14)
O21 Mo5 O3 C3 157.4(13)
O21 Mo5 O11 Mo6 -177.3(5)
O21 Mo5 O10 Mo4 -68.1(5)
O15 Mo2 O7 Mo1 173.6(5)
O15 Mo2 O1 Mo1 79.0(13)
O15 Mo2 O1 Al1 -19.2(14)
O15 Mo2 O1 C1 -154.0(13)
O15 Mo2 O5 Mo3 -86.2(4)
O15 Mo2 O5 Al1 169.8(5)
O15 Mo2 O8 Mo3 67.3(5)
O16 Mo2 O7 Mo1 65.3(5)
O16 Mo2 O1 Mo1 -88.5(4)
O16 Mo2 O1 Al1 173.3(4)
O16 Mo2 O1 C1 38.5(7)
O16 Mo2 O5 Mo3 70.9(11)
O16 Mo2 O5 Al1 -33.1(13)
O16 Mo2 O8 Mo3 174.1(5)
O20 Mo4 O4 Mo5 71.6(10)
O20 Mo4 O4 Al1 -32.8(11)
O20 Mo4 O2 Mo3 -88.3(4)
O20 Mo4 O2 Al1 171.4(4)
O20 Mo4 O2 C2 37.9(9)
O20 Mo4 O10 Mo5 177.8(5)
O20 Mo4 O9 Mo3 65.0(6)
O24 Mo6 O12 Mo1 176.7(5)
O24 Mo6 O6 Mo1 72.7(9)
O24 Mo6 O6 Al1 -32.2(9)
O24 Mo6 O3 Mo5 -88.2(3)
O24 Mo6 O3 Al1 171.3(4)
O24 Mo6 O3 C3 40.3(7)
O24 Mo6 O11 Mo5 67.3(6)
O23 Mo6 O12 Mo1 69.5(6)
O23 Mo6 O6 Mo1 -85.5(4)
O23 Mo6 O6 Al1 169.7(4)
O23 Mo6 O3 Mo5 73.3(12)
O23 Mo6 O3 Al1 -27.2(13)
O23 Mo6 O3 C3 -158.2(12)
O23 Mo6 O11 Mo5 174.9(5)
O18 Mo3 O2 Mo4 88.3(4)
O18 Mo3 O2 Al1 -172.4(5)
O18 Mo3 O2 C2 -38.9(8)
O18 Mo3 O5 Mo2 -75.8(11)
O18 Mo3 O5 Al1 29.9(12)
O18 Mo3 O8 Mo2 -176.3(5)
O18 Mo3 O9 Mo4 -65.9(7)
O22 Mo5 O4 Mo4 -69.0(11)
O22 Mo5 O4 Al1 33.7(12)
O22 Mo5 O3 Mo6 88.3(4)
O22 Mo5 O3 Al1 -171.5(5)
O22 Mo5 O3 C3 -39.5(8)
O22 Mo5 O11 Mo6 -69.2(6)
O22 Mo5 O10 Mo4 -176.3(5)
O9 Mo3 O2 Mo4 -13.8(4)
O9 Mo3 O2 Al1 85.5(4)
O9 Mo3 O2 C2 -141.1(8)
O9 Mo3 O5 Mo2 -176.2(3)
O9 Mo3 O5 Al1 -70.5(4)
O9 Mo3 O8 Mo2 59.5(8)
O9 Mo4 O4 Mo5 174.8(4)
O9 Mo4 O4 Al1 70.4(4)
O9 Mo4 O2 Mo3 13.6(4)
O9 Mo4 O2 Al1 -86.6(4)
O9 Mo4 O2 C2 139.8(9)
O9 Mo4 O10 Mo5 -59.3(9)
O17 Mo3 O2 Mo4 -71.0(15)
O17 Mo3 O2 Al1 28.2(16)
O17 Mo3 O2 C2 161.7(15)
O17 Mo3 O5 Mo2 84.2(4)
O17 Mo3 O5 Al1 -170.1(4)
O17 Mo3 O8 Mo2 -70.4(6)
O17 Mo3 O9 Mo4 -172.5(7)
O19 Mo4 O4 Mo5 -86.4(4)
O19 Mo4 O4 Al1 169.2(5)
O19 Mo4 O2 Mo3 71.3(16)
O19 Mo4 O2 Al1 -28.9(17)
O19 Mo4 O2 C2 -162.5(15)
O19 Mo4 O10 Mo5 69.8(6)
O19 Mo4 O9 Mo3 173.4(6)
C3 C4 C2 O2 -60.5(12)
C3 C4 C1 O1 60.7(12)
N3 C52 C53 C54 -168.0(10)
N3 C43 C44 C45 -178.5(11)
N3 C39 C40 C41 175.2(12)
N3 C48 C49 C50 -175.0(11)
C52 N3 C43 C44 177.5(10)
C52 N3 C39 C40 -65.3(13)
C52 N3 C48 C49 54.1(14)
C52 C53 C54 C55 73.4(15)
C2 C4 C3 O3 60.7(12)
C2 C4 C1 O1 -64.3(12)
C43 N3 C52 C53 179.4(10)
C43 N3 C39 C40 52.6(13)
C43 N3 C48 C49 -64.3(14)
C1 C4 C3 O3 -63.7(12)
C1 C4 C2 O2 63.5(12)
N4 C60 C61 C62 -179.2(12)
N4 C64 C65 C66 179.0(11)
N4 C56 C57 C58 -170.6(11)
N4 C68 C69 C70 -175.2(13)
C60 N4 C64 C65 172.4(12)
C60 N4 C56 C57 62.3(14)
C60 N4 C68 C69 -68.0(15)
C60 C61 C62 C63 169.2(13)
C39 N3 C52 C53 -60.8(13)
C39 N3 C43 C44 56.8(13)
C39 N3 C48 C49 176.2(11)
C39 C40 C41 C42 179.1(16)
C64 N4 C60 C61 167.0(12)
C64 N4 C56 C57 -55.6(13)
C64 N4 C68 C69 48.2(16)
C64 C65 C66 C67 77.9(15)
C48 N3 C52 C53 58.8(14)
C48 N3 C43 C44 -60.9(14)
C48 N3 C39 C40 172.2(10)
C6 C5 C4 C3 56.6(13)
C6 C5 C4 C2 177.5(10)
C6 C5 C4 C1 -63.9(13)
C56 N4 C60 C61 47.0(16)
C56 N4 C64 C65 -66.0(13)
C56 N4 C68 C69 170.1(13)
C56 C57 C58 C59 79.8(16)
C68 N4 C60 C61 -73.2(14)
C68 N4 C64 C65 55.5(15)
C68 N4 C56 C57 -178.6(11)
C68 C69 C70 C71 -74(2)
C51 C50 C49 C48 69.3(15)
N1 C0AA C16 C17 -164.2(13)
N1 C7 C8 C9 177.1(18)
N1 C19 C20 C21 177.8(14)
N1 C11 C12 C13 171(2)
C0AA N1 C7 C8 179.4(14)
C0AA N1 C19 C20 -62.8(17)
C0AA N1 C11 C12 59(2)
C0AA C16 C17 C18 -179.2(15)
C7 N1 C0AA C16 179.6(13)
C7 N1 C19 C20 54.8(17)
C7 N1 C11 C12 -61(2)
C7 C8 C9 C10 -178(3)
C19 N1 C0AA C16 -60.4(16)
C19 N1 C7 C8 59.3(18)
C19 N1 C11 C12 178.0(19)
C11 N1 C0AA C16 55.3(17)
C11 N1 C7 C8 -58.1(19)
C11 N1 C19 C20 177.7(15)
C11 C12 C13 C14 69(3)
N2 C27 C28B C29 -174(2)
N2 C35 C36A C37A -166(4)
C47 C45 C44 C43 179.9(13)
C23 N2 C27 C28B 44(3)
C23 N2 C35 C36A -159(3)
C23 N2 C31B C32B -42(4)
C23 C24 C25A C26B -171(3)
C27 N2 C23 C24 61(3)
C27 N2 C35 C36A -48(3)
C27 N2 C31B C32B -161(3)
C27 C28B C29 C26 53(4)
C35 N2 C23 C24 172(2)
C35 N2 C27 C28B -68(3)
C35 N2 C31B C32B 86(3)
C35 C36A C37A C15 -173(4)
C22 C21 C20 C19 -49(2)
C31B N2 C23 C24 -57(3)
C31B N2 C27 C28B 174(3)
C31B N2 C35 C36A 65(3)
C31B C32B C33B C34B 144(4)
C33B C32B C31B N2 132(3)
C25A C24 C23 N2 -178(2)
